data_4131905
loop_
_publ_author_name
'Bing, Tan Yan'
'Kawai, Tsuyoshi'
'Yuasa, Junpei'

_publ_section_title
;
 Ligand-to-Ligand Interactions That Direct Formation of
 D<sub>2</sub>-Symmetrical Alternating Circular Helicate.
;
_journal_issue 10
_journal_name_full 'Journal of the American Chemical Society'
_journal_page_first 3683
_journal_page_last 3689
_journal_paper_doi 10.1021/jacs.7b12663
_journal_volume 140
_journal_year 2018
_chemical_absolute_configuration 'CHOOSE rm ad rmad syn or unk'
_chemical_formula_moiety 'C187 H112 F36 N12 O44 Y4'
_chemical_formula_sum 'C187 H112 F36 N12 O44 Y4'
_chemical_formula_weight 4270.56
_space_group_crystal_system monoclinic
_space_group_IT_number 5
_space_group_name_Hall 'C 2y'
_space_group_name_H-M_alt 'C 1 2 1'
_atom_sites_solution_hydrogens geom
_atom_sites_solution_primary direct
_atom_sites_solution_secondary difmap
_cell_angle_alpha 90.0000
_cell_angle_beta 101.685(7)
_cell_angle_gamma 90.0000
_cell_formula_units_Z 4
_cell_length_a 33.7309(6)
_cell_length_b 32.1542(6)
_cell_length_c 22.2394(4)
_cell_measurement_reflns_used 127436
_cell_measurement_temperature 123
_cell_measurement_theta_max 25.37
_cell_measurement_theta_min 3.02
_cell_volume 23620.8(10)
_computing_cell_refinement 'RAPID AUTO'
_computing_data_collection 'RAPID AUTO (Rigaku, ????)'
_computing_data_reduction 'RAPID AUTO'
_computing_molecular_graphics 'CrystalStructure 4.2'
_computing_publication_material 'CrystalStructure 4.2 (Rigaku, 2015)'
_computing_structure_refinement 'SHELXL Version 2014/7 (Sheldrick, 2008)'
_computing_structure_solution 'SHELXT Version 2014/5 (Sheldrick, 2014)'
_diffrn_ambient_temperature 123
_diffrn_detector_area_resol_mean 10.000
_diffrn_measured_fraction_theta_full 0.998
_diffrn_measured_fraction_theta_max 0.998
_diffrn_measurement_device_type 'Rigaku R-AXIS RAPID'
_diffrn_measurement_method \w
_diffrn_radiation_type 'Mo K\a'
_diffrn_radiation_wavelength 0.71075
_diffrn_reflns_av_R_equivalents 0.0693
_diffrn_reflns_Laue_measured_fraction_full 0.998
_diffrn_reflns_Laue_measured_fraction_max 0.998
_diffrn_reflns_limit_h_max 40
_diffrn_reflns_limit_h_min -40
_diffrn_reflns_limit_k_max 38
_diffrn_reflns_limit_k_min -38
_diffrn_reflns_limit_l_max 26
_diffrn_reflns_limit_l_min -26
_diffrn_reflns_number 162035
_diffrn_reflns_point_group_measured_fraction_full 0.982
_diffrn_reflns_point_group_measured_fraction_max 0.981
_diffrn_reflns_theta_full 25.242
_diffrn_reflns_theta_max 25.351
_diffrn_reflns_theta_min 3.022
_diffrn_standards_number 0
_exptl_absorpt_coefficient_mu 1.067
_exptl_absorpt_correction_T_max 0.948
_exptl_absorpt_correction_T_min 0.706
_exptl_absorpt_correction_type multi-scan
_exptl_absorpt_process_details 'ABSCOR (Rigaku, 1995)'
_exptl_crystal_colour colorless
_exptl_crystal_density_diffrn 1.201
_exptl_crystal_density_method 'not measured'
_exptl_crystal_description prism
_exptl_crystal_F_000 8600.00
_exptl_crystal_size_max 0.120
_exptl_crystal_size_mid 0.070
_exptl_crystal_size_min 0.050
_refine_diff_density_max 0.94
_refine_diff_density_min -0.48
_refine_ls_abs_structure_details
;
 Flack x determined using 11115 quotients [(I+)-(I-)]/[(I+)+(I-)]
 (Parsons, Flack and Wagner, Acta Cryst. B69 (2013) 249-259).
;
_refine_ls_abs_structure_Flack 0.028(2)
_refine_ls_extinction_method none
_refine_ls_goodness_of_fit_ref 0.972
_refine_ls_hydrogen_treatment constr
_refine_ls_number_parameters 2426
_refine_ls_number_reflns 42426
_refine_ls_number_restraints 13
_refine_ls_R_factor_all 0.0705
_refine_ls_R_factor_gt 0.0512
_refine_ls_shift/su_max 0.001
_refine_ls_structure_factor_coef Fsqd
_refine_ls_weighting_details 'w = 1/[\s^2^(Fo^2^)+(0.0640P)^2^] where P=(Fo^2^+2Fc^2^)/3'
_refine_ls_weighting_scheme calc
_refine_ls_wR_factor_gt 0.1136
_refine_ls_wR_factor_ref 0.1197
_reflns_Friedel_coverage 0.930
_reflns_Friedel_fraction_full 0.965
_reflns_Friedel_fraction_max 0.964
_reflns_number_gt 32516
_reflns_number_total 42426
_reflns_threshold_expression F^2^>2.0\s(F^2^)
_cod_data_source_file '[(R)PhPybox]4(YIII)4(BTP)6.cif'
_cod_data_source_block expt103
_cod_database_code 4131905

loop_
_space_group_symop_id
_space_group_symop_operation_xyz
1 +X,+Y,+Z
2 -X,+Y,-Z
3 1/2+X,1/2+Y,+Z
4 1/2-X,1/2+Y,-Z

loop_
_atom_site_label
_atom_site_type_symbol
_atom_site_fract_x
_atom_site_fract_y
_atom_site_fract_z
_atom_site_U_iso_or_equiv
_atom_site_adp_type
_atom_site_occupancy
_atom_site_site_symmetry_order
_atom_site_calc_flag
_atom_site_refinement_flags_posn
_atom_site_refinement_flags_adp
_atom_site_refinement_flags_occupancy
_atom_site_disorder_assembly
_atom_site_disorder_group
Y1 Y 0.34710(2) 0.24716(2) 0.07951(3) 0.03004(15) Uani 1 1 d . . . . .
Y2 Y 0.34891(2) 0.55757(2) 0.08423(3) 0.02552(13) Uani 1 1 d . . . . .
Y3 Y 0.62828(2) 0.41006(2) 0.42088(3) 0.02633(14) Uani 1 1 d . . . . .
Y4 Y 0.63481(2) 0.77020(2) 0.44362(3) 0.02872(14) Uani 1 1 d . . . . .
F1A F 0.2382(3) 0.3133(3) 0.1630(4) 0.064(3) Uiso 0.546(11) 1 d D . P A 1
F2A F 0.2504(3) 0.3732(4) 0.1428(5) 0.096(4) Uiso 0.546(11) 1 d D . P A 1
F3A F 0.2796(3) 0.3477(4) 0.2332(5) 0.081(4) Uiso 0.546(11) 1 d D . P A 1
F1B F 0.2738(3) 0.3654(4) 0.2177(5) 0.058(3) Uiso 0.454(11) 1 d D . P A 2
F2B F 0.2666(3) 0.3002(4) 0.2214(5) 0.073(4) Uiso 0.454(11) 1 d D . P A 2
F3B F 0.2354(3) 0.3351(4) 0.1428(5) 0.065(3) Uiso 0.454(11) 1 d D . P A 2
F4 F 0.47196(14) 0.62694(13) 0.2080(2) 0.0592(12) Uani 1 1 d . . . . .
F5 F 0.45952(13) 0.59446(15) 0.28557(19) 0.0607(12) Uani 1 1 d . . . . .
F6 F 0.50631(11) 0.57334(13) 0.2420(2) 0.0545(11) Uani 1 1 d . . . . .
F7 F 0.36764(14) 0.17654(12) -0.11148(19) 0.0559(12) Uani 1 1 d . . . . .
F8 F 0.31448(13) 0.20676(15) -0.15945(19) 0.0602(12) Uani 1 1 d . . . . .
F9 F 0.37245(13) 0.23018(13) -0.16740(18) 0.0518(11) Uani 1 1 d . . . . .
F10 F 0.2167(2) 0.4446(2) 0.0481(3) 0.1004(19) Uiso 1 1 d . . . . .
F11 F 0.2096(3) 0.5033(3) 0.0474(4) 0.142(3) Uiso 1 1 d . . . . .
F12 F 0.23030(17) 0.48064(19) 0.1315(3) 0.0828(15) Uiso 1 1 d . . . . .
F13 F 0.4342(2) 0.0966(2) 0.0719(3) 0.115(2) Uiso 1 1 d . . . . .
F14 F 0.4025(2) 0.1064(3) 0.1354(4) 0.135(3) Uiso 1 1 d . . . . .
F15 F 0.37041(19) 0.0942(2) 0.0493(3) 0.1012(19) Uiso 1 1 d . . . . .
F16 F 0.38082(12) 0.70478(12) 0.10739(18) 0.0479(10) Uani 1 1 d . . . . .
F17 F 0.44210(12) 0.70238(13) 0.0957(2) 0.0646(13) Uani 1 1 d . . . . .
F18 F 0.39241(15) 0.70805(12) 0.01748(18) 0.0591(12) Uani 1 1 d . . . . .
F19 F 0.76919(12) 0.47411(14) 0.3971(2) 0.0546(11) Uani 1 1 d . . . . .
F20 F 0.74118(12) 0.43749(13) 0.31939(19) 0.0474(10) Uani 1 1 d . . . . .
F21 F 0.73810(14) 0.50392(13) 0.3147(2) 0.0622(13) Uani 1 1 d . . . . .
F22 F 0.77381(13) 0.73474(17) 0.4091(2) 0.0736(15) Uani 1 1 d . . . . .
F23 F 0.76005(13) 0.67478(13) 0.3690(2) 0.0567(11) Uani 1 1 d . . . . .
F24 F 0.73786(14) 0.72870(16) 0.3196(2) 0.0688(14) Uani 1 1 d . . . . .
F25 F 0.56932(15) 0.51864(15) 0.2171(2) 0.0710(15) Uani 1 1 d . . . . .
F26 F 0.63027(13) 0.49707(15) 0.23346(19) 0.0615(13) Uani 1 1 d . . . . .
F27 F 0.58344(16) 0.45916(16) 0.18682(19) 0.0693(14) Uani 1 1 d . . . . .
F28A F 0.4123(7) 0.2872(6) 0.4342(9) 0.085(8) Uani 0.437(14) 1 d D . P B 1
F29A F 0.4701(4) 0.2927(3) 0.4953(7) 0.089(7) Uani 0.437(14) 1 d D . P B 1
F30A F 0.4181(4) 0.2724(5) 0.5267(7) 0.052(4) Uiso 0.437(14) 1 d D . P B 1
F28B F 0.4358(4) 0.2900(4) 0.4359(6) 0.056(3) Uani 0.563(14) 1 d D . P B 2
F29B F 0.4360(5) 0.2748(3) 0.5328(5) 0.072(4) Uani 0.563(14) 1 d D . P B 2
F30B F 0.3829(3) 0.2824(3) 0.4639(6) 0.094(5) Uani 0.563(14) 1 d D . P B 2
F31 F 0.71242(11) 0.65761(12) 0.62957(18) 0.0457(10) Uani 1 1 d . . . . .
F32 F 0.74262(11) 0.68228(13) 0.56168(18) 0.0476(10) Uani 1 1 d . . . . .
F33 F 0.74027(12) 0.71845(12) 0.64108(19) 0.0499(10) Uani 1 1 d . . . . .
F34 F 0.44127(17) 0.89881(16) 0.5097(3) 0.0877(16) Uani 1 1 d . . . . .
F35 F 0.43779(16) 0.90390(17) 0.6040(3) 0.0942(17) Uani 1 1 d . . . . .
F36 F 0.49377(14) 0.88991(14) 0.5793(3) 0.0865(18) Uani 1 1 d . . . . .
O1 O 0.38844(15) 0.20965(17) 0.2860(2) 0.0506(13) Uani 1 1 d . . . . .
O2 O 0.21672(13) 0.19351(14) 0.0449(2) 0.0375(11) Uani 1 1 d . . . . .
O3 O 0.30491(13) 0.28680(14) 0.1300(2) 0.0409(11) Uani 1 1 d . . . . .
O4 O 0.38305(13) 0.30763(14) 0.1223(2) 0.0386(11) Uani 1 1 d . . . . .
O5 O 0.33955(12) 0.22300(13) -0.02818(19) 0.0328(10) Uani 1 1 d . . . . .
O6 O 0.33567(12) 0.30295(13) 0.01174(19) 0.0311(10) Uani 1 1 d . . . . .
O7 O 0.36820(13) 0.17740(13) 0.0789(2) 0.0348(10) Uani 1 1 d . . . . .
O8 O 0.40936(12) 0.24775(14) 0.05591(19) 0.0345(10) Uani 1 1 d . . . . .
O9 O 0.37973(12) 0.50203(13) 0.14031(18) 0.0288(9) Uani 1 1 d . . . . .
O10 O 0.40454(12) 0.58141(12) 0.17056(18) 0.0274(9) Uani 1 1 d . . . . .
O11 O 0.34774(12) 0.49737(12) 0.01983(18) 0.0292(9) Uani 1 1 d . . . . .
O12 O 0.29075(12) 0.51760(13) 0.08654(19) 0.0322(10) Uani 1 1 d . . . . .
O13 O 0.27289(14) 0.60798(15) 0.2185(2) 0.0424(12) Uani 1 1 d . . . . .
O14 O 0.26431(13) 0.58985(15) -0.1015(2) 0.0400(11) Uani 1 1 d . . . . .
O15 O 0.36782(12) 0.62763(13) 0.07148(19) 0.0305(10) Uani 1 1 d . . . . .
O16 O 0.40554(12) 0.55544(14) 0.04497(18) 0.0312(9) Uani 1 1 d . . . . .
O17 O 0.72753(14) 0.37805(14) 0.59177(19) 0.0388(11) Uani 1 1 d . . . . .
O18 O 0.63837(13) 0.29232(14) 0.3037(2) 0.0391(11) Uani 1 1 d . . . . .
O19 O 0.68801(13) 0.43385(13) 0.39213(19) 0.0313(10) Uani 1 1 d . . . . .
O20 O 0.62955(12) 0.48067(13) 0.43288(19) 0.0325(10) Uani 1 1 d . . . . .
O21 O 0.61408(12) 0.43921(13) 0.31401(19) 0.0321(10) Uani 1 1 d . . . . .
O22 O 0.55991(12) 0.42163(13) 0.38647(19) 0.0305(10) Uani 1 1 d . . . . .
O23 O 0.62997(12) 0.69986(14) 0.43456(19) 0.0336(10) Uani 1 1 d . . . . .
O24 O 0.69283(12) 0.74791(14) 0.40751(18) 0.0322(10) Uani 1 1 d . . . . .
O25 O 0.40271(12) 0.43013(13) 0.49652(18) 0.0300(10) Uani 1 1 d . . . . .
O26 O 0.39580(13) 0.35025(13) 0.53710(19) 0.0339(10) Uani 1 1 d . . . . .
O27 O 0.60418(17) 0.79845(19) 0.2329(2) 0.0634(16) Uani 1 1 d . . . . .
O28 O 0.70687(13) 0.89010(13) 0.5102(2) 0.0398(11) Uani 1 1 d . . . . .
O29 O 0.68540(12) 0.74037(13) 0.52782(19) 0.0338(10) Uani 1 1 d . . . . .
O30 O 0.60656(12) 0.75694(12) 0.52842(19) 0.0316(10) Uani 1 1 d . . . . .
O31 O 0.43398(12) 0.75050(13) 0.58850(19) 0.0327(10) Uani 1 1 d . . . . .
O32 O 0.40647(13) 0.82981(14) 0.5607(2) 0.0369(11) Uani 1 1 d . . . . .
O33 O 0.7292(2) 0.3425(3) 0.2990(3) 0.104(2) Uiso 1 1 d . . . . .
O34 O 0.66682(14) 0.39317(15) 0.2440(2) 0.0483(12) Uiso 1 1 d . . . . .
O35 O 0.7862(5) 0.3986(5) 0.2304(6) 0.206(5) Uiso 1 1 d . . . . .
O36 O 0.7679(3) 0.4833(3) 0.1781(4) 0.115(3) Uiso 1 1 d . . . . .
O37 O 0.7983(3) 0.5545(3) 0.2349(4) 0.112(3) Uiso 1 1 d . . . . .
O38 O 0.8113(3) 0.5936(4) 0.3471(5) 0.165(4) Uiso 1 1 d . . . . .
O39 O 0.6746(5) 1.0051(5) 0.2914(7) 0.221(6) Uiso 1 1 d . . . . .
O40 O 0.4012(3) 0.7976(3) 0.1526(4) 0.120(3) Uiso 1 1 d . . . . .
O41 O 0.4014(5) 0.7866(5) -0.0759(6) 0.200(5) Uiso 1 1 d . . . . .
O42 O 0.30504(16) 0.69382(17) 0.1655(2) 0.0558(13) Uiso 1 1 d . . . . .
O43 O 0.4265(2) 0.7326(2) 0.2349(3) 0.086(2) Uiso 1 1 d . . . . .
O45 O 0.37904(15) 0.66091(17) 0.2265(2) 0.0518(13) Uiso 1 1 d . . . . .
N1 N 0.38761(15) 0.23206(17) 0.1896(2) 0.0338(13) Uani 1 1 d . . . . .
N2 N 0.31099(15) 0.20376(16) 0.1510(2) 0.0325(12) Uani 1 1 d . . . . .
N3 N 0.27502(15) 0.22449(16) 0.0350(2) 0.0322(12) Uani 1 1 d . . . . .
N4 N 0.31919(15) 0.57466(16) -0.0273(2) 0.0304(12) Uani 1 1 d . . . . .
N5 N 0.28184(15) 0.59916(15) 0.0623(2) 0.0294(12) Uani 1 1 d . . . . .
N6 N 0.32215(15) 0.58134(15) 0.1758(2) 0.0281(12) Uani 1 1 d . . . . .
N7 N 0.68012(14) 0.41135(16) 0.5216(2) 0.0295(11) Uani 1 1 d . . . . .
N8 N 0.67925(14) 0.34898(15) 0.4405(2) 0.0267(11) Uani 1 1 d . . . . .
N9 N 0.62070(15) 0.35407(16) 0.3392(2) 0.0303(12) Uani 1 1 d . . . . .
N10 N 0.61338(16) 0.76597(18) 0.3245(2) 0.0368(13) Uani 1 1 d . . . . .
N11 N 0.65650(15) 0.83141(17) 0.3807(2) 0.0328(12) Uani 1 1 d . . . . .
N12 N 0.67713(15) 0.82674(16) 0.5046(2) 0.0329(12) Uani 1 1 d . . . . .
C1 C 0.4622(2) 0.2282(3) 0.2022(3) 0.0459(18) Uani 1 1 d . . . . .
C2 C 0.4913(2) 0.2531(3) 0.1830(3) 0.050(2) Uani 1 1 d . . . . .
H2 H 0.4883 0.2825 0.1833 0.060 Uiso 1 1 calc R U . . .
C3 C 0.5233(2) 0.2367(3) 0.1643(3) 0.058(2) Uani 1 1 d . . . . .
H3 H 0.5424 0.2544 0.1512 0.070 Uiso 1 1 calc R U . . .
C4 C 0.5286(2) 0.1929(4) 0.1640(4) 0.077(3) Uani 1 1 d . . . . .
H4 H 0.5509 0.1810 0.1503 0.092 Uiso 1 1 calc R U . . .
C5 C 0.5012(3) 0.1683(3) 0.1837(5) 0.073(3) Uani 1 1 d . . . . .
H5 H 0.5046 0.1389 0.1839 0.087 Uiso 1 1 calc R U . . .
C6 C 0.4681(3) 0.1855(3) 0.2037(5) 0.072(3) Uani 1 1 d . . . . .
H6 H 0.4495 0.1679 0.2184 0.087 Uiso 1 1 calc R U . . .
C7 C 0.42791(19) 0.2467(2) 0.2251(3) 0.0415(16) Uani 1 1 d . . . . .
H7 H 0.4293 0.2777 0.2223 0.050 Uiso 1 1 calc R U . . .
C8 C 0.4256(2) 0.2343(3) 0.2919(3) 0.055(2) Uani 1 1 d . . . . .
H8A H 0.4495 0.2176 0.3109 0.066 Uiso 1 1 calc R U . . .
H8B H 0.4243 0.2593 0.3174 0.066 Uiso 1 1 calc R U . . .
C9 C 0.3700(2) 0.2132(2) 0.2267(3) 0.0381(16) Uani 1 1 d . . . . .
C10 C 0.32894(19) 0.1960(2) 0.2089(3) 0.0328(14) Uani 1 1 d . . . . .
C11 C 0.3100(2) 0.1750(2) 0.2493(3) 0.0425(17) Uani 1 1 d . . . . .
H11 H 0.3240 0.1693 0.2900 0.051 Uiso 1 1 calc R U . . .
C12 C 0.2707(2) 0.1625(2) 0.2298(3) 0.0447(18) Uani 1 1 d . . . . .
H12 H 0.2571 0.1475 0.2564 0.054 Uiso 1 1 calc R U . . .
C13 C 0.2511(2) 0.1721(2) 0.1708(3) 0.0438(18) Uani 1 1 d . . . . .
H13 H 0.2235 0.1649 0.1563 0.053 Uiso 1 1 calc R U . . .
C14 C 0.27302(19) 0.19271(18) 0.1332(3) 0.0309(14) Uani 1 1 d . . . . .
C15 C 0.25584(19) 0.2043(2) 0.0694(3) 0.0375(16) Uani 1 1 d . . . . .
C16 C 0.2085(2) 0.2093(2) -0.0180(3) 0.0391(16) Uani 1 1 d . . . . .
H16A H 0.1853 0.2288 -0.0247 0.047 Uiso 1 1 calc R U . . .
H16B H 0.2023 0.1862 -0.0478 0.047 Uiso 1 1 calc R U . . .
C17 C 0.24767(19) 0.2317(2) -0.0245(3) 0.0355(15) Uani 1 1 d . . . . .
H17 H 0.2591 0.2182 -0.0577 0.043 Uiso 1 1 calc R U . . .
C18 C 0.2418(2) 0.2776(2) -0.0380(3) 0.0407(17) Uani 1 1 d . . . . .
C19 C 0.2493(2) 0.2941(2) -0.0922(3) 0.0453(18) Uani 1 1 d . . . . .
H19 H 0.2580 0.2765 -0.1213 0.054 Uiso 1 1 calc R U . . .
C20 C 0.2441(3) 0.3365(3) -0.1042(4) 0.063(2) Uani 1 1 d . . . . .
H20 H 0.2493 0.3478 -0.1413 0.075 Uiso 1 1 calc R U . . .
C21 C 0.2311(3) 0.3624(3) -0.0607(5) 0.068(3) Uani 1 1 d . . . . .
H21 H 0.2271 0.3913 -0.0687 0.082 Uiso 1 1 calc R U . . .
C22 C 0.2243(3) 0.3461(3) -0.0075(4) 0.062(2) Uani 1 1 d . . . . .
H22 H 0.2156 0.3634 0.0219 0.074 Uiso 1 1 calc R U . . .
C23 C 0.2301(2) 0.3038(2) 0.0037(3) 0.0476(18) Uani 1 1 d . . . . .
H23 H 0.2259 0.2928 0.0415 0.057 Uiso 1 1 calc R U . . .
C24 C 0.2702(3) 0.3346(3) 0.1776(4) 0.072(3) Uani 1 1 d D . . . .
C25 C 0.3060(2) 0.3231(2) 0.1510(3) 0.0444(18) Uani 1 1 d . . . . .
C26 C 0.3363(2) 0.3524(2) 0.1525(4) 0.0477(19) Uani 1 1 d . . . . .
H26 H 0.3318 0.3799 0.1652 0.057 Uiso 1 1 calc R U . . .
C27 C 0.37327(19) 0.3433(2) 0.1365(3) 0.0318(14) Uani 1 1 d . . . . .
C28 C 0.4045(2) 0.37691(19) 0.1366(3) 0.0295(14) Uani 1 1 d . . . . .
C29 C 0.39721(18) 0.41859(18) 0.1474(3) 0.0264(13) Uani 1 1 d . . . . .
H29 H 0.3717 0.4267 0.1553 0.032 Uiso 1 1 calc R U . . .
C30 C 0.42710(18) 0.44866(18) 0.1468(3) 0.0262(13) Uani 1 1 d . . . . .
C31 C 0.46415(17) 0.43678(19) 0.1349(3) 0.0283(14) Uani 1 1 d . . . . .
H31 H 0.4849 0.4568 0.1359 0.034 Uiso 1 1 calc R U . . .
C32 C 0.47103(18) 0.39524(19) 0.1216(3) 0.0314(14) Uani 1 1 d . . . . .
H32 H 0.4960 0.3874 0.1112 0.038 Uiso 1 1 calc R U . . .
C33 C 0.44177(19) 0.3656(2) 0.1235(3) 0.0315(15) Uani 1 1 d . . . . .
H33 H 0.4470 0.3372 0.1158 0.038 Uiso 1 1 calc R U . . .
C34 C 0.41691(18) 0.49249(18) 0.1562(3) 0.0262(13) Uani 1 1 d . . . . .
C35 C 0.44671(18) 0.52090(19) 0.1809(3) 0.0293(14) Uani 1 1 d . . . . .
H35 H 0.4740 0.5119 0.1921 0.035 Uiso 1 1 calc R U . . .
C36 C 0.43725(18) 0.56290(19) 0.1895(3) 0.0271(13) Uani 1 1 d . . . . .
C37 C 0.46928(19) 0.5896(2) 0.2304(3) 0.0344(15) Uani 1 1 d . . . . .
C38 C 0.3520(2) 0.2133(2) -0.1267(3) 0.0398(17) Uani 1 1 d . . . . .
C39 C 0.35099(18) 0.2416(2) -0.0724(3) 0.0308(14) Uani 1 1 d . . . . .
C40 C 0.35972(19) 0.2828(2) -0.0757(3) 0.0339(15) Uani 1 1 d . . . . .
H40 H 0.3711 0.2922 -0.1090 0.041 Uiso 1 1 calc R U . . .
C41 C 0.35264(18) 0.31189(19) -0.0321(3) 0.0322(15) Uani 1 1 d . . . . .
C42 C 0.36339(18) 0.35684(19) -0.0380(3) 0.0292(14) Uani 1 1 d . . . . .
C43 C 0.34303(19) 0.38655(19) -0.0121(3) 0.0301(14) Uani 1 1 d . . . . .
H43 H 0.3214 0.3784 0.0069 0.036 Uiso 1 1 calc R U . . .
C44 C 0.3536(2) 0.42879(19) -0.0131(3) 0.0318(15) Uani 1 1 d . . . . .
C45 C 0.38624(19) 0.4396(2) -0.0385(3) 0.0339(15) Uani 1 1 d . . . . .
H45 H 0.3941 0.4680 -0.0392 0.041 Uiso 1 1 calc R U . . .
C46 C 0.40746(19) 0.4098(2) -0.0629(3) 0.0365(15) Uani 1 1 d . . . . .
H46 H 0.4300 0.4178 -0.0799 0.044 Uiso 1 1 calc R U . . .
C47 C 0.3967(2) 0.36883(19) -0.0629(3) 0.0360(16) Uani 1 1 d . . . . .
H47 H 0.4118 0.3485 -0.0797 0.043 Uiso 1 1 calc R U . . .
C48 C 0.33232(19) 0.4619(2) 0.0166(3) 0.0313(14) Uani 1 1 d . . . . .
C49 C 0.2969(2) 0.4525(2) 0.0382(3) 0.0425(17) Uani 1 1 d . . . . .
H49 H 0.2857 0.4254 0.0323 0.051 Uiso 1 1 calc R U . . .
C50 C 0.2784(2) 0.4821(2) 0.0679(3) 0.0404(16) Uani 1 1 d . . . . .
C51 C 0.2366(3) 0.4717(3) 0.0805(5) 0.072(3) Uani 1 1 d . . . . .
C52 C 0.4018(2) 0.1149(2) 0.0772(5) 0.059(2) Uani 1 1 d . . . . .
C53 C 0.3993(2) 0.1611(2) 0.0645(3) 0.0408(17) Uani 1 1 d . . . . .
C54 C 0.4307(2) 0.1797(2) 0.0438(3) 0.0415(17) Uani 1 1 d . . . . .
H54 H 0.4510 0.1625 0.0326 0.050 Uiso 1 1 calc R U . . .
C55 C 0.4341(2) 0.2227(2) 0.0387(3) 0.0344(15) Uani 1 1 d . . . . .
C56 C 0.46806(18) 0.2437(2) 0.0166(3) 0.0315(14) Uani 1 1 d . . . . .
C57 C 0.46810(19) 0.2867(2) 0.0155(3) 0.0324(15) Uani 1 1 d . . . . .
H57 H 0.4459 0.3015 0.0255 0.039 Uiso 1 1 calc R U . . .
C58 C 0.5000 0.3086(3) 0.0000 0.039(2) Uani 1 2 d S T P . .
H58 H 0.5000 0.3381 0.0000 0.046 Uiso 1 2 calc R U P . .
C59 C 0.5000 0.2219(3) 0.0000 0.030(2) Uani 1 2 d S T P . .
H59 H 0.5000 0.1923 0.0000 0.036 Uiso 1 2 calc R U P . .
C60 C 0.36677(19) 0.5917(2) -0.0951(3) 0.0330(15) Uani 1 1 d . . . . .
C61 C 0.4003(2) 0.5740(2) -0.1135(3) 0.0402(17) Uani 1 1 d . . . . .
H61 H 0.4017 0.5446 -0.1180 0.048 Uiso 1 1 calc R U . . .
C62 C 0.4306(2) 0.5979(3) -0.1249(3) 0.0440(18) Uani 1 1 d . . . . .
H62 H 0.4537 0.5853 -0.1355 0.053 Uiso 1 1 calc R U . . .
C63 C 0.4285(2) 0.6417(3) -0.1212(3) 0.051(2) Uani 1 1 d . . . . .
H63 H 0.4492 0.6586 -0.1317 0.062 Uiso 1 1 calc R U . . .
C64 C 0.3958(2) 0.6595(2) -0.1021(3) 0.0420(17) Uani 1 1 d . . . . .
H64 H 0.3945 0.6889 -0.0976 0.050 Uiso 1 1 calc R U . . .
C65 C 0.3649(2) 0.6344(2) -0.0894(3) 0.0389(17) Uani 1 1 d . . . . .
H65 H 0.3424 0.6467 -0.0767 0.047 Uiso 1 1 calc R U . . .
C66 C 0.33196(19) 0.5638(2) -0.0856(3) 0.0300(14) Uani 1 1 d . . . . .
H66 H 0.3405 0.5340 -0.0847 0.036 Uiso 1 1 calc R U . . .
C67 C 0.2932(2) 0.5700(2) -0.1340(3) 0.0421(17) Uani 1 1 d . . . . .
H67A H 0.2983 0.5880 -0.1677 0.050 Uiso 1 1 calc R U . . .
H67B H 0.2826 0.5429 -0.1515 0.050 Uiso 1 1 calc R U . . .
C68 C 0.28355(18) 0.58876(19) -0.0408(3) 0.0291(14) Uani 1 1 d . . . . .
C69 C 0.26103(19) 0.60290(19) 0.0043(3) 0.0317(14) Uani 1 1 d . . . . .
C70 C 0.22201(19) 0.6197(2) -0.0093(3) 0.0351(15) Uani 1 1 d . . . . .
H70 H 0.2077 0.6221 -0.0506 0.042 Uiso 1 1 calc R U . . .
C71 C 0.2047(2) 0.6327(2) 0.0392(4) 0.0451(19) Uani 1 1 d . . . . .
H71 H 0.1790 0.6458 0.0314 0.054 Uiso 1 1 calc R U . . .
C72 C 0.22561(19) 0.6264(2) 0.0996(3) 0.0367(15) Uani 1 1 d . . . . .
H72 H 0.2138 0.6335 0.1336 0.044 Uiso 1 1 calc R U . . .
C73 C 0.26438(19) 0.60939(19) 0.1081(3) 0.0296(14) Uani 1 1 d . . . . .
C74 C 0.28844(19) 0.59892(19) 0.1686(3) 0.0328(15) Uani 1 1 d . . . . .
C75 C 0.3039(2) 0.5955(2) 0.2709(3) 0.0457(18) Uani 1 1 d . . . . .
H75A H 0.2926 0.5763 0.2979 0.055 Uiso 1 1 calc R U . . .
H75B H 0.3153 0.6201 0.2951 0.055 Uiso 1 1 calc R U . . .
C76 C 0.3362(2) 0.5738(2) 0.2432(3) 0.0354(15) Uani 1 1 d . . . . .
H76 H 0.3627 0.5883 0.2575 0.043 Uiso 1 1 calc R U . . .
C77 C 0.3419(2) 0.5274(2) 0.2558(3) 0.0364(16) Uani 1 1 d . . . . .
C78 C 0.3789(2) 0.5122(2) 0.2840(3) 0.0418(17) Uani 1 1 d . . . . .
H78 H 0.4010 0.5307 0.2964 0.050 Uiso 1 1 calc R U . . .
C79 C 0.3844(2) 0.4699(2) 0.2947(3) 0.0466(19) Uani 1 1 d . . . . .
H79 H 0.4101 0.4595 0.3147 0.056 Uiso 1 1 calc R U . . .
C80 C 0.3520(3) 0.4427(2) 0.2759(3) 0.051(2) Uani 1 1 d . . . . .
H80 H 0.3554 0.4136 0.2823 0.061 Uiso 1 1 calc R U . . .
C81 C 0.3149(2) 0.4587(2) 0.2476(3) 0.0448(18) Uani 1 1 d . . . . .
H81 H 0.2928 0.4403 0.2351 0.054 Uiso 1 1 calc R U . . .
C82 C 0.3091(2) 0.5009(2) 0.2372(3) 0.0440(17) Uani 1 1 d . . . . .
H82 H 0.2835 0.5115 0.2177 0.053 Uiso 1 1 calc R U . . .
C83 C 0.4048(2) 0.6897(2) 0.0720(3) 0.0406(17) Uani 1 1 d . . . . .
C84 C 0.40158(19) 0.6418(2) 0.0662(3) 0.0289(14) Uani 1 1 d . . . . .
C85 C 0.43473(19) 0.6210(2) 0.0513(3) 0.0325(15) Uani 1 1 d . . . . .
H85 H 0.4582 0.6366 0.0489 0.039 Uiso 1 1 calc R U . . .
C86 C 0.43483(17) 0.57896(18) 0.0401(3) 0.0251(13) Uani 1 1 d . . . . .
C87 C 0.46923(17) 0.5579(2) 0.0203(3) 0.0266(13) Uani 1 1 d . . . . .
C88 C 0.46985(19) 0.5143(2) 0.0201(3) 0.0310(14) Uani 1 1 d . . . . .
H88 H 0.4491 0.4994 0.0341 0.037 Uiso 1 1 calc R U . . .
C89 C 0.5000 0.4927(3) 0.0000 0.030(2) Uani 1 2 d S T P . .
H89 H 0.5000 0.4631 0.0000 0.036 Uiso 1 2 calc R U P . .
C90 C 0.5000 0.5792(3) 0.0000 0.0269(19) Uani 1 2 d S T P . .
H90 H 0.5000 0.6088 0.0000 0.032 Uiso 1 2 calc R U P . .
C91 C 0.70225(19) 0.4812(2) 0.5638(3) 0.0344(15) Uani 1 1 d . . . . .
C92 C 0.6843(2) 0.5160(2) 0.5803(3) 0.0477(19) Uani 1 1 d . . . . .
H92 H 0.6612 0.5136 0.5985 0.057 Uiso 1 1 calc R U . . .
C93 C 0.7000(3) 0.5567(3) 0.5706(3) 0.062(2) Uani 1 1 d . . . . .
H93 H 0.6870 0.5812 0.5808 0.074 Uiso 1 1 calc R U . . .
C94 C 0.7352(3) 0.5591(3) 0.5455(4) 0.066(2) Uani 1 1 d . . . . .
H94 H 0.7473 0.5853 0.5411 0.079 Uiso 1 1 calc R U . . .
C95 C 0.7516(3) 0.5243(3) 0.5278(4) 0.058(2) Uani 1 1 d . . . . .
H95 H 0.7741 0.5264 0.5082 0.070 Uiso 1 1 calc R U . . .
C96 C 0.7363(2) 0.4847(2) 0.5377(3) 0.0454(18) Uani 1 1 d . . . . .
H96 H 0.7492 0.4604 0.5265 0.054 Uiso 1 1 calc R U . . .
C97 C 0.6863(2) 0.4391(2) 0.5763(3) 0.0342(15) Uani 1 1 d . . . . .
H97 H 0.6600 0.4426 0.5899 0.041 Uiso 1 1 calc R U . . .
C98 C 0.7158(2) 0.4139(2) 0.6253(3) 0.0426(17) Uani 1 1 d . . . . .
H98A H 0.7398 0.4308 0.6434 0.051 Uiso 1 1 calc R U . . .
H98B H 0.7023 0.4046 0.6585 0.051 Uiso 1 1 calc R U . . .
C99 C 0.70369(18) 0.3809(2) 0.5361(3) 0.0300(14) Uani 1 1 d . . . . .
C100 C 0.70484(18) 0.34524(18) 0.4945(3) 0.0276(13) Uani 1 1 d . . . . .
C101 C 0.72835(19) 0.3105(2) 0.5111(3) 0.0352(15) Uani 1 1 d . . . . .
H101 H 0.7461 0.3090 0.5501 0.042 Uiso 1 1 calc R U . . .
C102 C 0.72580(19) 0.2774(2) 0.4698(3) 0.0375(16) Uani 1 1 d . . . . .
H102 H 0.7426 0.2536 0.4794 0.045 Uiso 1 1 calc R U . . .
C103 C 0.69826(18) 0.2801(2) 0.4146(3) 0.0358(16) Uani 1 1 d . . . . .
H103 H 0.6947 0.2576 0.3864 0.043 Uiso 1 1 calc R U . . .
C104 C 0.67547(19) 0.3173(2) 0.4009(3) 0.0308(14) Uani 1 1 d . . . . .
C105 C 0.64370(19) 0.3227(2) 0.3468(3) 0.0312(14) Uani 1 1 d . . . . .
C106 C 0.6058(2) 0.3070(2) 0.2551(3) 0.0445(18) Uani 1 1 d . . . . .
H10A H 0.5838 0.2862 0.2459 0.053 Uiso 1 1 calc R U . . .
H10B H 0.6159 0.3128 0.2172 0.053 Uiso 1 1 calc R U . . .
C107 C 0.5904(2) 0.3476(2) 0.2808(3) 0.0362(16) Uani 1 1 d . . . . .
H107 H 0.5916 0.3713 0.2520 0.043 Uiso 1 1 calc R U . . .
C108 C 0.54811(19) 0.3440(2) 0.2938(3) 0.0333(15) Uani 1 1 d . . . . .
C109 C 0.5388(2) 0.3148(2) 0.3344(3) 0.0435(17) Uani 1 1 d . . . . .
H109 H 0.5591 0.2963 0.3547 0.052 Uiso 1 1 calc R U . . .
C110 C 0.5003(2) 0.3127(2) 0.3455(3) 0.0491(19) Uani 1 1 d . . . . .
H110 H 0.4940 0.2923 0.3731 0.059 Uiso 1 1 calc R U . . .
C111 C 0.4707(2) 0.3396(3) 0.3172(4) 0.052(2) Uani 1 1 d . . . . .
H111 H 0.4441 0.3376 0.3249 0.062 Uiso 1 1 calc R U . . .
C112 C 0.4792(2) 0.3683(2) 0.2790(3) 0.0460(18) Uani 1 1 d . . . . .
H112 H 0.4586 0.3870 0.2600 0.055 Uiso 1 1 calc R U . . .
C113 C 0.5185(2) 0.3715(2) 0.2662(3) 0.0410(17) Uani 1 1 d . . . . .
H113 H 0.5244 0.3923 0.2390 0.049 Uiso 1 1 calc R U . . .
C114 C 0.7367(2) 0.4714(2) 0.3506(3) 0.0417(17) Uani 1 1 d . . . . .
C115 C 0.69794(19) 0.4703(2) 0.3778(3) 0.0330(15) Uani 1 1 d . . . . .
C116 C 0.68042(18) 0.50786(19) 0.3856(3) 0.0327(15) Uani 1 1 d . . . . .
H116 H 0.6912 0.5323 0.3711 0.039 Uiso 1 1 calc R U . . .
C117 C 0.64675(19) 0.51168(19) 0.4146(3) 0.0301(14) Uani 1 1 d . . . . .
C118 C 0.63090(18) 0.5525(2) 0.4275(3) 0.0289(14) Uani 1 1 d . . . . .
C119 C 0.65062(17) 0.5903(2) 0.4241(3) 0.0278(13) Uani 1 1 d . . . . .
H119 H 0.6762 0.5902 0.4123 0.033 Uiso 1 1 calc R U . . .
C120 C 0.63441(19) 0.6276(2) 0.4373(3) 0.0306(14) Uani 1 1 d . . . . .
C121 C 0.59711(19) 0.6272(2) 0.4574(3) 0.0342(15) Uani 1 1 d . . . . .
H121 H 0.5860 0.6526 0.4684 0.041 Uiso 1 1 calc R U . . .
C122 C 0.57706(19) 0.5910(2) 0.4613(3) 0.0370(16) Uani 1 1 d . . . . .
H122 H 0.5519 0.5909 0.4744 0.044 Uiso 1 1 calc R U . . .
C123 C 0.59376(19) 0.5541(2) 0.4458(3) 0.0369(15) Uani 1 1 d . . . . .
H123 H 0.5793 0.5289 0.4477 0.044 Uiso 1 1 calc R U . . .
C124 C 0.65219(19) 0.6697(2) 0.4293(3) 0.0342(15) Uani 1 1 d . . . . .
C125 C 0.69040(19) 0.6734(2) 0.4143(3) 0.0339(15) Uani 1 1 d . . . . .
H125 H 0.7060 0.6490 0.4124 0.041 Uiso 1 1 calc R U . . .
C126 C 0.70639(19) 0.7122(2) 0.4020(3) 0.0328(15) Uani 1 1 d . . . . .
C127 C 0.7450(2) 0.7124(2) 0.3770(3) 0.0426(17) Uani 1 1 d . . . . .
C128 C 0.5924(2) 0.4858(2) 0.2327(3) 0.0389(17) Uani 1 1 d . . . . .
C129 C 0.58719(18) 0.46572(19) 0.2925(3) 0.0283(14) Uani 1 1 d . . . . .
C130 C 0.55348(19) 0.47628(19) 0.3153(3) 0.0316(15) Uani 1 1 d . . . . .
H130 H 0.5377 0.4996 0.2985 0.038 Uiso 1 1 calc R U . . .
C131 C 0.54183(18) 0.45322(19) 0.3630(3) 0.0275(13) Uani 1 1 d . . . . .
C132 C 0.50466(18) 0.4664(2) 0.3859(3) 0.0295(14) Uani 1 1 d . . . . .
C133 C 0.48474(18) 0.4362(2) 0.4141(3) 0.0305(14) Uani 1 1 d . . . . .
H133 H 0.4937 0.4081 0.4160 0.037 Uiso 1 1 calc R U . . .
C134 C 0.45156(17) 0.4474(2) 0.4396(3) 0.0297(14) Uani 1 1 d . . . . .
C135 C 0.44006(19) 0.4884(2) 0.4381(3) 0.0348(15) Uani 1 1 d . . . . .
H135 H 0.4181 0.4962 0.4567 0.042 Uiso 1 1 calc R U . . .
C136 C 0.45923(19) 0.5185(2) 0.4109(3) 0.0392(16) Uani 1 1 d . . . . .
H136 H 0.4505 0.5466 0.4101 0.047 Uiso 1 1 calc R U . . .
C137 C 0.49182(18) 0.50717(19) 0.3842(3) 0.0288(14) Uani 1 1 d . . . . .
H137 H 0.5052 0.5277 0.3647 0.035 Uiso 1 1 calc R U . . .
C138 C 0.42927(17) 0.41597(19) 0.4715(3) 0.0292(14) Uani 1 1 d . . . . .
C139 C 0.4381(2) 0.3728(2) 0.4699(3) 0.0386(17) Uani 1 1 d . . . . .
H139 H 0.4578 0.3637 0.4478 0.046 Uiso 1 1 calc R U . . .
C140 C 0.4190(2) 0.3442(2) 0.4992(3) 0.0402(17) Uani 1 1 d . . . . .
C141 C 0.4254(3) 0.2988(2) 0.4866(5) 0.073(3) Uani 1 1 d D . . . .
C142 C 0.60488(18) 0.6949(2) 0.2785(3) 0.0359(16) Uani 1 1 d . . . . .
C143 C 0.5838(2) 0.6589(2) 0.2866(3) 0.0444(18) Uani 1 1 d . . . . .
H143 H 0.5576 0.6611 0.2958 0.053 Uiso 1 1 calc R U . . .
C144 C 0.6001(3) 0.6202(3) 0.2815(3) 0.053(2) Uani 1 1 d . . . . .
H144 H 0.5853 0.5961 0.2881 0.064 Uiso 1 1 calc R U . . .
C145 C 0.6367(2) 0.6162(3) 0.2673(3) 0.053(2) Uani 1 1 d . . . . .
H145 H 0.6475 0.5892 0.2636 0.063 Uiso 1 1 calc R U . . .
C146 C 0.6593(2) 0.6517(3) 0.2577(3) 0.058(2) Uani 1 1 d . . . . .
H146 H 0.6851 0.6489 0.2471 0.069 Uiso 1 1 calc R U . . .
C147 C 0.6431(2) 0.6907(2) 0.2641(3) 0.0443(18) Uani 1 1 d . . . . .
H147 H 0.6582 0.7149 0.2587 0.053 Uiso 1 1 calc R U . . .
C148 C 0.5876(2) 0.7379(3) 0.2823(3) 0.0449(18) Uani 1 1 d . . . . .
H148 H 0.5613 0.7351 0.2961 0.054 Uiso 1 1 calc R U . . .
C149 C 0.5794(3) 0.7609(2) 0.2205(4) 0.056(2) Uani 1 1 d . . . . .
H14A H 0.5878 0.7439 0.1881 0.068 Uiso 1 1 calc R U . . .
H14B H 0.5504 0.7680 0.2075 0.068 Uiso 1 1 calc R U . . .
C150 C 0.6202(2) 0.7973(3) 0.2939(3) 0.0467(19) Uani 1 1 d . . . . .
C151 C 0.6428(2) 0.8345(2) 0.3205(3) 0.0441(18) Uani 1 1 d . . . . .
C152 C 0.6475(3) 0.8691(3) 0.2863(4) 0.063(2) Uani 1 1 d . . . . .
H152 H 0.6389 0.8691 0.2429 0.076 Uiso 1 1 calc R U . . .
C153 C 0.6654(3) 0.9042(3) 0.3176(4) 0.071(3) Uani 1 1 d . . . . .
H153 H 0.6681 0.9293 0.2963 0.086 Uiso 1 1 calc R U . . .
C154 C 0.6791(2) 0.9012(3) 0.3803(4) 0.055(2) Uani 1 1 d . . . . .
H154 H 0.6922 0.9242 0.4028 0.066 Uiso 1 1 calc R U . . .
C155 C 0.6736(2) 0.8652(2) 0.4095(3) 0.0383(16) Uani 1 1 d . . . . .
C156 C 0.68569(19) 0.85975(19) 0.4774(3) 0.0324(15) Uani 1 1 d . . . . .
C157 C 0.7129(2) 0.8760(2) 0.5747(3) 0.0415(17) Uani 1 1 d . . . . .
H15A H 0.7002 0.8955 0.5994 0.050 Uiso 1 1 calc R U . . .
H15B H 0.7422 0.8739 0.5931 0.050 Uiso 1 1 calc R U . . .
C158 C 0.69288(19) 0.83349(19) 0.5718(3) 0.0311(14) Uani 1 1 d . . . . .
H158 H 0.7140 0.8121 0.5871 0.037 Uiso 1 1 calc R U . . .
C159 C 0.6595(2) 0.8297(2) 0.6073(3) 0.0372(16) Uani 1 1 d . . . . .
C160 C 0.6626(2) 0.7997(2) 0.6533(3) 0.0429(17) Uani 1 1 d . . . . .
H160 H 0.6854 0.7818 0.6627 0.052 Uiso 1 1 calc R U . . .
C161 C 0.6306(2) 0.7967(3) 0.6854(3) 0.055(2) Uani 1 1 d . . . . .
H161 H 0.6322 0.7768 0.7174 0.066 Uiso 1 1 calc R U . . .
C162 C 0.5976(3) 0.8218(3) 0.6715(4) 0.060(2) Uani 1 1 d . . . . .
H162 H 0.5761 0.8190 0.6930 0.072 Uiso 1 1 calc R U . . .
C163 C 0.5955(2) 0.8508(3) 0.6265(4) 0.060(2) Uani 1 1 d . . . . .
H163 H 0.5729 0.8691 0.6182 0.072 Uiso 1 1 calc R U . . .
C164 C 0.6257(2) 0.8544(2) 0.5925(4) 0.0485(19) Uani 1 1 d . . . . .
H164 H 0.6230 0.8736 0.5595 0.058 Uiso 1 1 calc R U . . .
C165 C 0.71792(19) 0.6925(2) 0.5978(3) 0.0345(15) Uani 1 1 d . . . . .
C166 C 0.67973(19) 0.71390(19) 0.5669(3) 0.0320(15) Uani 1 1 d . . . . .
C167 C 0.64349(18) 0.7024(2) 0.5826(3) 0.0320(14) Uani 1 1 d . . . . .
H167 H 0.6426 0.6789 0.6082 0.038 Uiso 1 1 calc R U . . .
C168 C 0.60780(19) 0.7257(2) 0.5609(3) 0.0314(14) Uani 1 1 d . . . . .
C169 C 0.56943(18) 0.71297(19) 0.5786(3) 0.0304(14) Uani 1 1 d . . . . .
C170 C 0.53933(18) 0.7428(2) 0.5755(3) 0.0320(14) Uani 1 1 d . . . . .
H170 H 0.5448 0.7706 0.5654 0.038 Uiso 1 1 calc R U . . .
C171 C 0.50124(19) 0.7329(2) 0.5870(3) 0.0318(14) Uani 1 1 d . . . . .
C172 C 0.49339(19) 0.6918(2) 0.5994(3) 0.0345(15) Uani 1 1 d . . . . .
H172 H 0.4673 0.6842 0.6054 0.041 Uiso 1 1 calc R U . . .
C173 C 0.52298(19) 0.6620(2) 0.6032(3) 0.0353(15) Uani 1 1 d . . . . .
H173 H 0.5172 0.6341 0.6129 0.042 Uiso 1 1 calc R U . . .
C174 C 0.56138(19) 0.6719(2) 0.5932(3) 0.0357(15) Uani 1 1 d . . . . .
H174 H 0.5817 0.6512 0.5963 0.043 Uiso 1 1 calc R U . . .
C175 C 0.46756(18) 0.7644(2) 0.5825(3) 0.0306(14) Uani 1 1 d . . . . .
C176 C 0.4747(2) 0.8070(2) 0.5740(3) 0.0408(17) Uani 1 1 d . . . . .
H176 H 0.5015 0.8159 0.5733 0.049 Uiso 1 1 calc R U . . .
C177 C 0.4440(2) 0.8361(2) 0.5665(3) 0.0399(16) Uani 1 1 d . . . . .
C178 C 0.4548(2) 0.8816(2) 0.5637(4) 0.0490(19) Uani 1 1 d . . . . .
C179 C 0.7268(3) 0.3080(3) 0.2592(4) 0.064(2) Uiso 1 1 d . . . . .
C180 C 0.6798(3) 0.4147(3) 0.1940(4) 0.063(2) Uiso 1 1 d . . . . .
C181 C 0.8215(6) 0.3908(7) 0.2402(9) 0.175(7) Uiso 1 1 d . . . . .
C182 C 0.7625(5) 0.4796(6) 0.1088(8) 0.153(6) Uiso 1 1 d . . . . .
C183 C 0.8313(5) 0.5687(5) 0.2009(7) 0.132(5) Uiso 1 1 d . . . . .
C184 C 0.7909(5) 0.5811(5) 0.3925(7) 0.127(5) Uiso 1 1 d . . . . .
C185 C 0.7138(5) 1.0196(5) 0.2888(7) 0.139(5) Uiso 1 1 d . . . . .
C186 C 0.3568(4) 0.7990(5) 0.1393(6) 0.124(4) Uiso 1 1 d . . . . .
C187 C 0.3592(6) 0.7823(6) -0.0922(8) 0.154(6) Uiso 1 1 d . . . . .
C188 C 0.2924(3) 0.7121(3) 0.2176(4) 0.060(2) Uiso 1 1 d . . . . .
C189 C 0.4705(3) 0.7331(4) 0.2455(5) 0.089(3) Uiso 1 1 d . . . . .

loop_
_atom_site_aniso_label
_atom_site_aniso_U_11
_atom_site_aniso_U_22
_atom_site_aniso_U_33
_atom_site_aniso_U_23
_atom_site_aniso_U_13
_atom_site_aniso_U_12
Y1 0.0263(3) 0.0238(3) 0.0418(4) -0.0023(3) 0.0112(3) -0.0063(3)
Y2 0.0232(3) 0.0212(3) 0.0326(3) 0.0009(3) 0.0067(2) 0.0029(3)
Y3 0.0232(3) 0.0206(3) 0.0355(3) -0.0009(2) 0.0068(2) 0.0018(2)
Y4 0.0274(3) 0.0220(3) 0.0373(3) 0.0009(3) 0.0080(3) -0.0024(3)
F4 0.062(3) 0.029(2) 0.075(3) 0.007(2) -0.013(2) -0.013(2)
F5 0.059(3) 0.071(3) 0.049(3) -0.019(2) 0.004(2) -0.008(2)
F6 0.030(2) 0.039(2) 0.086(3) -0.014(2) -0.009(2) 0.0034(18)
F7 0.084(3) 0.030(2) 0.059(3) -0.0037(19) 0.026(2) 0.011(2)
F8 0.052(3) 0.068(3) 0.059(3) -0.027(2) 0.005(2) -0.022(2)
F9 0.063(3) 0.044(3) 0.057(2) -0.0102(19) 0.033(2) -0.016(2)
F16 0.055(3) 0.033(2) 0.066(3) -0.0149(19) 0.034(2) 0.0016(19)
F17 0.035(2) 0.027(2) 0.128(4) -0.020(2) 0.007(2) -0.0026(19)
F18 0.107(4) 0.023(2) 0.052(3) 0.0090(19) 0.027(2) 0.008(2)
F19 0.031(2) 0.056(3) 0.078(3) -0.010(2) 0.014(2) 0.001(2)
F20 0.038(2) 0.045(3) 0.064(3) -0.009(2) 0.021(2) 0.0050(19)
F21 0.064(3) 0.046(3) 0.091(3) 0.028(2) 0.048(3) 0.015(2)
F22 0.039(2) 0.089(4) 0.097(4) -0.043(3) 0.023(2) -0.020(3)
F23 0.054(3) 0.047(3) 0.076(3) -0.001(2) 0.030(2) 0.006(2)
F24 0.067(3) 0.081(4) 0.069(3) 0.016(3) 0.037(3) 0.006(3)
F25 0.085(3) 0.070(3) 0.071(3) 0.041(3) 0.045(3) 0.047(3)
F26 0.046(3) 0.084(4) 0.059(3) 0.029(2) 0.021(2) -0.004(2)
F27 0.093(4) 0.077(4) 0.039(3) -0.008(2) 0.017(2) -0.005(3)
F28A 0.14(2) 0.048(9) 0.072(10) -0.026(7) 0.027(14) -0.007(13)
F29A 0.093(11) 0.034(7) 0.168(16) 0.011(7) 0.090(11) 0.015(6)
F28B 0.080(9) 0.031(5) 0.065(7) -0.007(4) 0.031(8) 0.001(6)
F29B 0.101(10) 0.019(5) 0.076(7) -0.007(4) -0.025(7) 0.014(6)
F30B 0.071(7) 0.049(6) 0.173(12) -0.062(6) 0.049(7) -0.027(5)
F31 0.033(2) 0.036(2) 0.067(3) 0.0229(19) 0.0096(19) -0.0025(17)
F32 0.038(2) 0.052(3) 0.057(2) 0.0117(19) 0.021(2) 0.0124(19)
F33 0.039(2) 0.041(3) 0.063(3) 0.003(2) -0.005(2) -0.0038(19)
F34 0.100(4) 0.046(3) 0.105(4) 0.016(3) -0.008(3) -0.027(3)
F35 0.095(4) 0.047(3) 0.150(5) -0.037(4) 0.045(4) -0.015(3)
F36 0.043(3) 0.032(3) 0.177(6) -0.004(3) 0.004(3) -0.014(2)
O1 0.049(3) 0.065(4) 0.037(3) 0.002(2) 0.004(2) -0.020(3)
O2 0.032(2) 0.040(3) 0.042(3) -0.004(2) 0.011(2) -0.010(2)
O3 0.036(3) 0.031(3) 0.057(3) -0.008(2) 0.013(2) -0.007(2)
O4 0.039(3) 0.026(3) 0.051(3) -0.002(2) 0.008(2) -0.005(2)
O5 0.027(2) 0.028(3) 0.046(3) -0.002(2) 0.013(2) -0.0049(19)
O6 0.030(2) 0.025(2) 0.041(3) -0.0027(19) 0.014(2) -0.0017(19)
O7 0.029(2) 0.028(3) 0.050(3) 0.003(2) 0.014(2) -0.003(2)
O8 0.024(2) 0.037(3) 0.043(3) 0.000(2) 0.009(2) -0.002(2)
O9 0.022(2) 0.027(2) 0.037(2) -0.0014(18) 0.0050(19) 0.0005(18)
O10 0.028(2) 0.019(2) 0.035(2) 0.0005(17) 0.0054(19) 0.0044(18)
O11 0.031(2) 0.020(2) 0.035(2) -0.0006(18) 0.0029(19) -0.0019(19)
O12 0.027(2) 0.025(3) 0.046(3) -0.002(2) 0.010(2) -0.0022(19)
O13 0.053(3) 0.041(3) 0.039(3) 0.003(2) 0.022(2) 0.015(2)
O14 0.032(2) 0.044(3) 0.041(3) 0.002(2) 0.002(2) 0.003(2)
O15 0.026(2) 0.026(2) 0.041(3) -0.0002(19) 0.010(2) -0.0001(19)
O16 0.032(2) 0.024(2) 0.038(2) 0.002(2) 0.0086(19) 0.000(2)
O17 0.041(3) 0.038(3) 0.036(3) -0.007(2) 0.005(2) 0.007(2)
O18 0.036(3) 0.039(3) 0.041(3) -0.014(2) 0.006(2) 0.007(2)
O19 0.030(2) 0.023(3) 0.041(3) 0.0013(19) 0.008(2) 0.0016(19)
O20 0.032(2) 0.022(3) 0.045(3) 0.002(2) 0.013(2) 0.0029(19)
O21 0.027(2) 0.029(3) 0.044(3) -0.002(2) 0.016(2) 0.003(2)
O22 0.026(2) 0.029(3) 0.037(2) 0.0037(18) 0.0051(19) -0.0004(19)
O23 0.031(2) 0.024(3) 0.047(3) -0.002(2) 0.010(2) -0.004(2)
O24 0.031(2) 0.032(3) 0.036(2) 0.0000(19) 0.0140(19) -0.001(2)
O25 0.022(2) 0.033(3) 0.036(2) 0.0028(18) 0.0089(19) 0.0036(18)
O26 0.038(3) 0.024(2) 0.043(3) 0.0011(19) 0.014(2) -0.003(2)
O27 0.071(4) 0.073(4) 0.041(3) 0.011(3) -0.002(3) -0.015(3)
O28 0.039(3) 0.026(3) 0.052(3) 0.004(2) 0.004(2) -0.008(2)
O29 0.032(2) 0.026(3) 0.044(3) 0.002(2) 0.010(2) -0.0029(19)
O30 0.029(2) 0.021(3) 0.046(3) -0.0003(19) 0.012(2) -0.0009(18)
O31 0.025(2) 0.033(3) 0.043(3) 0.001(2) 0.014(2) -0.0017(19)
O32 0.025(2) 0.032(3) 0.054(3) -0.009(2) 0.009(2) -0.003(2)
N1 0.026(3) 0.031(3) 0.041(3) -0.003(2) 0.001(2) -0.005(2)
N2 0.026(3) 0.025(3) 0.048(3) 0.001(2) 0.010(3) -0.008(2)
N3 0.026(3) 0.028(3) 0.046(3) -0.003(2) 0.016(3) -0.004(2)
N4 0.025(3) 0.023(3) 0.043(3) 0.003(2) 0.004(2) 0.002(2)
N5 0.029(3) 0.018(3) 0.042(3) 0.004(2) 0.011(3) 0.007(2)
N6 0.030(3) 0.020(3) 0.036(3) -0.001(2) 0.011(2) 0.004(2)
N7 0.028(3) 0.027(3) 0.033(3) 0.001(2) 0.006(2) 0.004(2)
N8 0.022(3) 0.022(3) 0.037(3) 0.000(2) 0.010(2) -0.003(2)
N9 0.027(3) 0.025(3) 0.037(3) -0.004(2) 0.003(2) -0.002(2)
N10 0.034(3) 0.040(4) 0.036(3) -0.003(3) 0.006(2) -0.002(3)
N11 0.024(3) 0.036(3) 0.040(3) 0.004(2) 0.009(2) -0.001(2)
N12 0.031(3) 0.024(3) 0.042(3) 0.005(2) 0.006(2) -0.001(2)
C1 0.025(4) 0.056(5) 0.054(4) -0.001(4) 0.001(3) -0.004(3)
C2 0.042(4) 0.066(6) 0.041(4) 0.000(4) 0.003(3) -0.010(4)
C3 0.029(4) 0.098(8) 0.045(4) -0.006(4) 0.004(3) -0.011(4)
C4 0.033(5) 0.119(10) 0.077(6) -0.024(6) 0.010(4) 0.007(5)
C5 0.046(5) 0.063(6) 0.107(7) -0.006(5) 0.011(5) -0.005(5)
C6 0.041(5) 0.065(7) 0.108(8) -0.009(5) 0.009(5) -0.005(4)
C7 0.031(4) 0.043(4) 0.047(4) 0.003(3) 0.000(3) -0.011(3)
C8 0.037(4) 0.068(6) 0.055(5) -0.001(4) 0.001(4) -0.015(4)
C9 0.029(4) 0.037(4) 0.048(4) -0.006(3) 0.009(3) -0.010(3)
C10 0.037(4) 0.026(4) 0.035(4) -0.001(3) 0.008(3) -0.005(3)
C11 0.040(4) 0.043(4) 0.043(4) -0.002(3) 0.006(3) -0.011(3)
C12 0.048(4) 0.048(5) 0.043(4) -0.001(3) 0.021(4) -0.011(4)
C13 0.035(4) 0.046(5) 0.057(5) -0.017(3) 0.023(4) -0.017(3)
C14 0.038(4) 0.018(3) 0.036(4) 0.003(3) 0.005(3) -0.007(3)
C15 0.029(4) 0.028(4) 0.058(4) -0.009(3) 0.013(3) -0.008(3)
C16 0.045(4) 0.030(4) 0.043(4) -0.003(3) 0.009(3) -0.005(3)
C17 0.030(3) 0.033(4) 0.043(4) 0.000(3) 0.004(3) -0.005(3)
C18 0.039(4) 0.033(4) 0.051(4) -0.010(3) 0.010(3) -0.014(3)
C19 0.043(4) 0.043(5) 0.047(4) 0.007(3) 0.004(3) -0.007(3)
C20 0.069(6) 0.051(6) 0.063(5) 0.014(4) 0.002(4) -0.015(4)
C21 0.065(6) 0.026(5) 0.104(8) 0.011(5) -0.007(5) -0.005(4)
C22 0.074(6) 0.035(5) 0.069(6) -0.013(4) -0.003(5) 0.010(4)
C23 0.060(5) 0.029(4) 0.053(5) 0.000(3) 0.010(4) 0.000(4)
C24 0.076(6) 0.055(6) 0.095(7) -0.051(5) 0.042(6) -0.033(5)
C25 0.043(4) 0.035(4) 0.057(5) -0.012(3) 0.017(4) -0.009(3)
C26 0.043(4) 0.037(4) 0.069(5) -0.011(4) 0.025(4) -0.007(3)
C27 0.034(4) 0.025(4) 0.037(4) 0.001(3) 0.007(3) 0.002(3)
C28 0.038(4) 0.022(4) 0.027(3) -0.003(3) 0.003(3) 0.003(3)
C29 0.023(3) 0.023(3) 0.033(3) 0.001(2) 0.004(3) 0.000(2)
C30 0.028(3) 0.018(3) 0.033(3) 0.005(2) 0.006(3) 0.000(3)
C31 0.018(3) 0.030(4) 0.037(3) 0.002(3) 0.006(3) -0.002(3)
C32 0.030(3) 0.029(4) 0.036(3) 0.000(3) 0.008(3) 0.001(3)
C33 0.032(4) 0.022(3) 0.041(4) -0.007(3) 0.007(3) -0.003(3)
C34 0.026(3) 0.025(3) 0.028(3) 0.002(2) 0.007(3) 0.000(3)
C35 0.023(3) 0.026(4) 0.040(4) 0.000(3) 0.009(3) 0.003(3)
C36 0.027(3) 0.024(4) 0.031(3) 0.003(3) 0.009(3) 0.003(3)
C37 0.032(4) 0.026(4) 0.041(4) -0.001(3) -0.002(3) 0.003(3)
C38 0.033(4) 0.036(4) 0.052(4) 0.004(3) 0.014(3) -0.007(3)
C39 0.027(3) 0.029(4) 0.035(3) -0.005(3) 0.003(3) 0.003(3)
C40 0.032(3) 0.035(4) 0.039(4) 0.003(3) 0.018(3) -0.003(3)
C41 0.027(3) 0.019(3) 0.050(4) 0.004(3) 0.007(3) -0.002(3)
C42 0.028(3) 0.030(4) 0.030(3) -0.002(3) 0.008(3) -0.002(3)
C43 0.028(3) 0.028(4) 0.035(3) -0.002(3) 0.007(3) -0.006(3)
C44 0.035(4) 0.027(4) 0.032(3) 0.002(3) 0.004(3) 0.001(3)
C45 0.032(4) 0.021(3) 0.046(4) -0.001(3) 0.004(3) -0.012(3)
C46 0.039(4) 0.025(4) 0.046(4) 0.000(3) 0.010(3) -0.012(3)
C47 0.045(4) 0.015(3) 0.051(4) -0.003(3) 0.014(3) 0.002(3)
C48 0.029(3) 0.030(4) 0.033(3) -0.003(3) 0.002(3) -0.001(3)
C49 0.039(4) 0.022(4) 0.071(5) -0.008(3) 0.021(4) -0.010(3)
C50 0.033(4) 0.037(4) 0.055(4) 0.000(3) 0.019(3) -0.001(3)
C51 0.056(5) 0.036(5) 0.132(8) -0.058(5) 0.038(6) -0.017(4)
C52 0.038(4) 0.035(5) 0.116(8) -0.021(4) 0.041(5) -0.017(4)
C53 0.036(4) 0.023(4) 0.062(5) 0.004(3) 0.007(4) -0.002(3)
C54 0.036(4) 0.025(4) 0.067(5) 0.002(3) 0.020(4) 0.000(3)
C55 0.031(4) 0.034(4) 0.038(4) -0.004(3) 0.005(3) -0.006(3)
C56 0.027(3) 0.033(4) 0.034(3) -0.003(3) 0.006(3) -0.003(3)
C57 0.027(3) 0.028(4) 0.045(4) -0.004(3) 0.014(3) 0.000(3)
C58 0.039(6) 0.031(6) 0.051(6) 0.000 0.024(5) 0.000
C59 0.025(5) 0.024(5) 0.043(5) 0.000 0.011(4) 0.000
C60 0.036(4) 0.035(4) 0.027(4) 0.003(3) 0.004(3) 0.003(3)
C61 0.043(4) 0.044(4) 0.034(4) -0.005(3) 0.010(3) 0.012(3)
C62 0.037(4) 0.067(6) 0.030(4) -0.001(3) 0.015(3) 0.006(4)
C63 0.051(5) 0.071(6) 0.030(4) -0.002(4) 0.005(3) -0.013(4)
C64 0.049(4) 0.036(4) 0.041(4) -0.003(3) 0.009(3) -0.007(3)
C65 0.044(4) 0.041(4) 0.033(4) 0.010(3) 0.012(3) 0.014(3)
C66 0.036(4) 0.030(4) 0.026(3) 0.004(3) 0.011(3) 0.001(3)
C67 0.060(5) 0.034(4) 0.033(4) 0.002(3) 0.013(3) -0.005(3)
C68 0.032(3) 0.022(3) 0.032(4) 0.003(3) 0.003(3) -0.010(3)
C69 0.032(3) 0.023(3) 0.038(4) 0.008(3) 0.001(3) 0.002(3)
C70 0.028(3) 0.031(4) 0.045(4) 0.009(3) 0.004(3) 0.002(3)
C71 0.027(4) 0.028(4) 0.080(6) 0.014(4) 0.011(4) 0.013(3)
C72 0.033(4) 0.028(4) 0.050(4) -0.002(3) 0.011(3) 0.005(3)
C73 0.028(3) 0.018(3) 0.043(4) 0.003(3) 0.009(3) 0.000(3)
C74 0.032(4) 0.023(4) 0.045(4) -0.005(3) 0.011(3) -0.001(3)
C75 0.055(5) 0.049(5) 0.035(4) -0.007(3) 0.012(4) 0.006(4)
C76 0.033(4) 0.037(4) 0.035(4) -0.001(3) 0.004(3) 0.004(3)
C77 0.046(4) 0.035(4) 0.031(3) 0.004(3) 0.013(3) 0.005(3)
C78 0.050(4) 0.043(5) 0.030(4) 0.003(3) 0.003(3) 0.005(4)
C79 0.060(5) 0.045(5) 0.035(4) 0.004(3) 0.010(4) 0.017(4)
C80 0.077(6) 0.034(4) 0.040(4) 0.009(3) 0.011(4) 0.013(4)
C81 0.045(4) 0.043(5) 0.049(4) 0.000(3) 0.016(4) -0.009(4)
C82 0.050(4) 0.038(4) 0.042(4) 0.006(3) 0.005(3) -0.006(4)
C83 0.031(4) 0.035(4) 0.057(5) 0.000(3) 0.012(3) -0.009(3)
C84 0.026(3) 0.029(4) 0.031(3) 0.005(3) 0.005(3) -0.002(3)
C85 0.026(3) 0.028(4) 0.047(4) 0.004(3) 0.014(3) 0.002(3)
C86 0.022(3) 0.026(4) 0.026(3) 0.003(3) 0.002(3) -0.002(3)
C87 0.026(3) 0.023(3) 0.030(3) 0.001(3) 0.006(3) 0.000(3)
C88 0.025(3) 0.030(4) 0.040(4) -0.003(3) 0.011(3) -0.006(3)
C89 0.021(4) 0.018(5) 0.051(6) 0.000 0.006(4) 0.000
C90 0.026(5) 0.017(5) 0.037(5) 0.000 0.003(4) 0.000
C91 0.034(4) 0.025(4) 0.041(4) -0.002(3) -0.001(3) 0.000(3)
C92 0.048(4) 0.053(5) 0.040(4) -0.013(3) 0.004(3) 0.005(4)
C93 0.098(7) 0.030(4) 0.048(5) -0.010(4) -0.010(4) -0.002(5)
C94 0.087(7) 0.047(5) 0.057(5) -0.006(4) -0.001(5) -0.025(5)
C95 0.059(5) 0.051(5) 0.062(5) -0.007(4) 0.009(4) -0.015(4)
C96 0.042(4) 0.041(5) 0.052(4) -0.011(3) 0.005(4) -0.005(3)
C97 0.034(4) 0.032(4) 0.034(4) 0.000(3) 0.000(3) 0.005(3)
C98 0.054(4) 0.039(4) 0.036(4) -0.013(3) 0.013(3) -0.004(3)
C99 0.026(3) 0.037(4) 0.026(3) -0.003(3) 0.002(3) -0.002(3)
C100 0.025(3) 0.020(3) 0.037(4) 0.003(3) 0.005(3) 0.007(3)
C101 0.031(4) 0.030(4) 0.044(4) 0.002(3) 0.007(3) 0.004(3)
C102 0.030(3) 0.030(4) 0.053(4) 0.000(3) 0.009(3) 0.012(3)
C103 0.026(3) 0.042(4) 0.039(4) -0.007(3) 0.007(3) 0.011(3)
C104 0.028(3) 0.032(4) 0.034(4) 0.000(3) 0.011(3) 0.001(3)
C105 0.031(3) 0.029(4) 0.032(3) -0.002(3) 0.003(3) 0.001(3)
C106 0.037(4) 0.047(5) 0.045(4) -0.012(3) -0.003(3) -0.001(3)
C107 0.037(4) 0.031(4) 0.039(4) -0.006(3) 0.003(3) -0.002(3)
C108 0.031(4) 0.034(4) 0.033(4) -0.007(3) 0.002(3) -0.001(3)
C109 0.039(4) 0.039(4) 0.049(4) 0.001(3) 0.000(3) 0.000(3)
C110 0.040(4) 0.049(5) 0.057(5) -0.004(4) 0.006(4) -0.015(4)
C111 0.038(4) 0.061(6) 0.054(5) -0.014(4) 0.002(4) -0.011(4)
C112 0.035(4) 0.055(5) 0.044(4) -0.011(4) -0.003(3) 0.005(4)
C113 0.034(4) 0.034(4) 0.048(4) -0.008(3) -0.007(3) 0.000(3)
C114 0.037(4) 0.029(4) 0.063(5) 0.006(3) 0.020(4) 0.006(3)
C115 0.029(3) 0.025(4) 0.043(4) 0.001(3) 0.002(3) -0.001(3)
C116 0.024(3) 0.019(3) 0.057(4) 0.004(3) 0.013(3) 0.000(3)
C117 0.037(4) 0.023(4) 0.029(3) 0.000(3) 0.003(3) 0.007(3)
C118 0.029(3) 0.021(3) 0.032(3) 0.005(3) -0.004(3) 0.002(3)
C119 0.020(3) 0.033(4) 0.029(3) 0.000(3) 0.001(3) 0.000(3)
C120 0.036(4) 0.027(4) 0.025(3) 0.002(3) -0.001(3) -0.001(3)
C121 0.036(4) 0.018(3) 0.052(4) -0.001(3) 0.018(3) 0.000(3)
C122 0.034(4) 0.035(4) 0.047(4) 0.006(3) 0.022(3) 0.003(3)
C123 0.039(4) 0.022(4) 0.051(4) 0.001(3) 0.013(3) -0.004(3)
C124 0.031(4) 0.029(4) 0.040(4) 0.004(3) 0.002(3) 0.004(3)
C125 0.037(4) 0.020(4) 0.044(4) 0.001(3) 0.006(3) 0.004(3)
C126 0.035(4) 0.033(4) 0.031(3) 0.001(3) 0.007(3) -0.004(3)
C127 0.041(4) 0.029(4) 0.058(5) -0.013(3) 0.010(4) -0.001(3)
C128 0.039(4) 0.038(4) 0.043(4) 0.011(3) 0.016(3) 0.009(3)
C129 0.016(3) 0.026(4) 0.043(4) 0.003(3) 0.008(3) 0.004(3)
C130 0.035(4) 0.021(3) 0.036(4) 0.001(3) 0.001(3) 0.000(3)
C131 0.024(3) 0.026(4) 0.032(3) 0.000(3) 0.006(3) 0.001(3)
C132 0.023(3) 0.034(4) 0.031(3) 0.008(3) 0.004(3) 0.007(3)
C133 0.029(3) 0.028(4) 0.031(3) 0.002(3) -0.001(3) 0.002(3)
C134 0.019(3) 0.037(4) 0.031(3) 0.001(3) 0.003(3) -0.001(3)
C135 0.027(3) 0.031(4) 0.046(4) -0.002(3) 0.009(3) 0.003(3)
C136 0.032(4) 0.021(4) 0.063(5) 0.001(3) 0.005(3) 0.004(3)
C137 0.025(3) 0.025(4) 0.036(3) 0.004(3) 0.005(3) 0.003(3)
C138 0.019(3) 0.033(4) 0.036(3) 0.002(3) 0.007(3) -0.004(3)
C139 0.038(4) 0.033(4) 0.054(4) 0.003(3) 0.031(3) 0.003(3)
C140 0.047(4) 0.032(4) 0.047(4) -0.005(3) 0.021(4) -0.002(3)
C141 0.111(8) 0.031(5) 0.106(8) -0.014(5) 0.089(7) -0.005(5)
C142 0.021(3) 0.050(5) 0.034(4) -0.010(3) -0.001(3) -0.008(3)
C143 0.042(4) 0.054(5) 0.035(4) -0.006(3) 0.002(3) -0.004(4)
C144 0.063(5) 0.049(5) 0.046(4) -0.005(4) 0.006(4) -0.002(4)
C145 0.051(5) 0.052(5) 0.050(5) -0.015(4) -0.003(4) 0.003(4)
C146 0.041(4) 0.086(7) 0.046(5) -0.019(4) 0.008(4) 0.000(4)
C147 0.035(4) 0.053(5) 0.047(4) -0.012(3) 0.013(3) -0.007(3)
C148 0.036(4) 0.066(6) 0.031(4) -0.004(3) 0.004(3) -0.001(4)
C149 0.058(5) 0.050(5) 0.055(5) 0.002(4) -0.003(4) -0.003(4)
C150 0.035(4) 0.066(6) 0.040(4) 0.018(4) 0.009(3) 0.011(4)
C151 0.040(4) 0.047(5) 0.046(4) 0.009(3) 0.009(3) -0.002(3)
C152 0.059(5) 0.073(6) 0.049(5) 0.030(4) -0.010(4) -0.025(5)
C153 0.075(6) 0.064(6) 0.070(6) 0.028(5) 0.001(4) -0.033(5)
C154 0.037(4) 0.053(5) 0.073(5) 0.021(4) 0.005(4) -0.021(4)
C155 0.028(4) 0.026(4) 0.061(5) 0.015(3) 0.010(3) 0.001(3)
C156 0.035(4) 0.019(4) 0.041(4) 0.001(3) 0.003(3) 0.002(3)
C157 0.033(4) 0.037(4) 0.055(4) -0.011(3) 0.011(3) -0.014(3)
C158 0.032(3) 0.027(4) 0.034(4) 0.000(3) 0.005(3) -0.005(3)
C159 0.038(4) 0.028(4) 0.043(4) -0.013(3) 0.002(3) -0.007(3)
C160 0.051(4) 0.024(4) 0.056(4) -0.004(3) 0.016(4) -0.008(3)
C161 0.054(5) 0.066(6) 0.048(5) 0.006(4) 0.015(4) -0.009(4)
C162 0.054(5) 0.071(6) 0.068(6) -0.020(5) 0.040(5) -0.026(5)
C163 0.041(5) 0.055(6) 0.078(6) -0.016(5) -0.001(4) -0.001(4)
C164 0.046(4) 0.041(5) 0.062(5) -0.004(4) 0.019(4) -0.001(4)
C165 0.031(3) 0.033(4) 0.042(4) 0.008(3) 0.011(3) 0.003(3)
C166 0.036(4) 0.017(3) 0.043(4) 0.005(3) 0.007(3) 0.002(3)
C167 0.024(3) 0.026(4) 0.049(4) 0.003(3) 0.015(3) -0.002(3)
C168 0.037(4) 0.028(4) 0.032(3) -0.002(3) 0.013(3) -0.001(3)
C169 0.026(3) 0.024(4) 0.039(4) 0.003(3) 0.002(3) -0.004(3)
C170 0.030(3) 0.031(4) 0.032(3) 0.002(3) -0.001(3) 0.001(3)
C171 0.030(3) 0.033(4) 0.030(3) -0.004(3) 0.000(3) -0.002(3)
C172 0.029(3) 0.031(4) 0.041(4) 0.003(3) 0.002(3) -0.006(3)
C173 0.033(4) 0.026(4) 0.047(4) 0.005(3) 0.008(3) -0.004(3)
C174 0.030(3) 0.037(4) 0.040(4) 0.001(3) 0.005(3) -0.003(3)
C175 0.032(3) 0.037(4) 0.023(3) -0.001(3) 0.006(3) 0.002(3)
C176 0.034(4) 0.028(4) 0.063(5) -0.011(3) 0.016(3) -0.005(3)
C177 0.042(4) 0.025(4) 0.053(4) -0.007(3) 0.010(3) -0.004(3)
C178 0.041(4) 0.026(4) 0.079(6) -0.011(4) 0.013(4) -0.010(3)

loop_
_atom_type_symbol
_atom_type_description
_atom_type_scat_dispersion_real
_atom_type_scat_dispersion_imag
_atom_type_scat_source
C C 0.0033 0.0016
;
International Tables for Crystallography
(Vol. C, Tables 4.2.6.8 and 6.1.1.4)
;
H H 0.0000 0.0000
;
International Tables for Crystallography
(Vol. C, Table 6.1.1.4)
;
F F 0.0171 0.0103
;
International Tables for Crystallography
(Vol. C, Tables 4.2.6.8 and 6.1.1.4)
;
N N 0.0061 0.0033
;
International Tables for Crystallography
(Vol. C, Tables 4.2.6.8 and 6.1.1.4)
;
O O 0.0106 0.0060
;
International Tables for Crystallography
(Vol. C, Tables 4.2.6.8 and 6.1.1.4)
;
Y Y -2.7962 3.5667
;
International Tables for Crystallography
(Vol. C, Tables 4.2.6.8 and 6.1.1.4)
;

loop_
_geom_angle_atom_site_label_1
_geom_angle_atom_site_label_2
_geom_angle_atom_site_label_3
_geom_angle
_geom_angle_site_symmetry_1
_geom_angle_site_symmetry_3
O8 Y1 O6 83.29(15) . .
O8 Y1 O7 73.21(15) . .
O6 Y1 O7 137.94(15) . .
O8 Y1 O3 141.54(16) . .
O6 Y1 O3 81.65(15) . .
O7 Y1 O3 136.90(15) . .
O8 Y1 O4 70.45(16) . .
O6 Y1 O4 68.51(15) . .
O7 Y1 O4 130.47(16) . .
O3 Y1 O4 71.11(15) . .
O8 Y1 O5 72.41(14) . .
O6 Y1 O5 69.19(14) . .
O7 Y1 O5 70.64(15) . .
O3 Y1 O5 132.47(15) . .
O4 Y1 O5 125.79(14) . .
O8 Y1 N3 140.47(16) . .
O6 Y1 N3 87.06(16) . .
O7 Y1 N3 89.49(16) . .
O3 Y1 N3 73.65(16) . .
O4 Y1 N3 139.36(16) . .
O5 Y1 N3 68.33(14) . .
O8 Y1 N2 135.89(17) . .
O6 Y1 N2 140.81(16) . .
O7 Y1 N2 70.81(16) . .
O3 Y1 N2 66.15(16) . .
O4 Y1 N2 117.21(16) . .
O5 Y1 N2 116.99(15) . .
N3 Y1 N2 63.51(16) . .
O8 Y1 N1 83.38(16) . .
O6 Y1 N1 137.92(16) . .
O7 Y1 N1 74.05(16) . .
O3 Y1 N1 84.54(16) . .
O4 Y1 N1 69.41(16) . .
O5 Y1 N1 141.55(16) . .
N3 Y1 N1 126.40(16) . .
N2 Y1 N1 62.90(16) . .
O16 Y2 O9 82.03(15) . .
O16 Y2 O12 140.02(15) . .
O9 Y2 O12 81.47(14) . .
O16 Y2 O15 73.36(15) . .
O9 Y2 O15 134.27(14) . .
O12 Y2 O15 139.97(14) . .
O16 Y2 O11 70.00(15) . .
O9 Y2 O11 69.47(14) . .
O12 Y2 O11 70.14(14) . .
O15 Y2 O11 131.72(14) . .
O16 Y2 N6 142.70(16) . .
O9 Y2 N6 89.64(15) . .
O12 Y2 N6 73.15(15) . .
O15 Y2 N6 87.55(15) . .
O11 Y2 N6 139.82(15) . .
O16 Y2 O10 75.27(14) . .
O9 Y2 O10 68.77(13) . .
O12 Y2 O10 130.19(14) . .
O15 Y2 O10 67.99(13) . .
O11 Y2 O10 128.28(13) . .
N6 Y2 O10 67.86(15) . .
O16 Y2 N4 80.00(15) . .
O9 Y2 N4 137.94(15) . .
O12 Y2 N4 88.49(15) . .
O15 Y2 N4 74.96(15) . .
O11 Y2 N4 68.70(15) . .
N6 Y2 N4 126.24(16) . .
O10 Y2 N4 139.89(15) . .
O16 Y2 N5 135.98(15) . .
O9 Y2 N5 141.67(15) . .
O12 Y2 N5 65.53(15) . .
O15 Y2 N5 74.50(15) . .
O11 Y2 N5 113.31(15) . .
N6 Y2 N5 63.31(16) . .
O10 Y2 N5 118.32(15) . .
N4 Y2 N5 63.08(16) . .
O20 Y3 O22 82.67(15) . .
O20 Y3 O26 139.93(14) . 2_656
O22 Y3 O26 82.03(15) . 2_656
O20 Y3 O19 73.32(14) . .
O22 Y3 O19 135.08(14) . .
O26 Y3 O19 138.96(14) 2_656 .
O20 Y3 O25 68.97(14) . 2_656
O22 Y3 O25 69.30(14) . 2_656
O26 Y3 O25 70.98(14) 2_656 2_656
O19 Y3 O25 130.82(14) . 2_656
O20 Y3 O21 74.64(14) . .
O22 Y3 O21 68.87(13) . .
O26 Y3 O21 131.78(15) 2_656 .
O19 Y3 O21 68.42(14) . .
O25 Y3 O21 126.91(14) 2_656 .
O20 Y3 N9 141.86(16) . .
O22 Y3 N9 85.86(16) . .
O26 Y3 N9 73.21(16) 2_656 .
O19 Y3 N9 90.22(15) . .
O25 Y3 N9 138.58(15) 2_656 .
O21 Y3 N9 67.29(16) . .
O20 Y3 N7 83.57(16) . .
O22 Y3 N7 138.64(14) . .
O26 Y3 N7 83.96(16) 2_656 .
O19 Y3 N7 76.21(15) . .
O25 Y3 N7 69.35(14) 2_656 .
O21 Y3 N7 142.40(15) . .
N9 Y3 N7 126.42(16) . .
O20 Y3 N8 137.57(15) . .
O22 Y3 N8 139.74(15) . .
O26 Y3 N8 65.39(14) 2_656 .
O19 Y3 N8 73.60(14) . .
O25 Y3 N8 117.12(15) 2_656 .
O21 Y3 N8 115.87(14) . .
N9 Y3 N8 63.20(16) . .
N7 Y3 N8 63.24(16) . .
O23 Y4 O30 81.67(14) . .
O23 Y4 O32 140.65(15) . 2_656
O30 Y4 O32 81.13(14) . 2_656
O23 Y4 O31 70.07(15) . 2_656
O30 Y4 O31 69.98(14) . 2_656
O32 Y4 O31 70.83(15) 2_656 2_656
O23 Y4 O24 73.66(15) . .
O30 Y4 O24 136.31(15) . .
O32 Y4 O24 138.81(15) 2_656 .
O31 Y4 O24 129.89(15) 2_656 .
O23 Y4 O29 72.88(15) . .
O30 Y4 O29 69.19(14) . .
O32 Y4 O29 131.34(15) 2_656 .
O31 Y4 O29 127.66(14) 2_656 .
O24 Y4 O29 69.32(14) . .
O23 Y4 N12 141.73(16) . .
O30 Y4 N12 88.66(15) . .
O32 Y4 N12 72.67(16) 2_656 .
O31 Y4 N12 139.92(16) 2_656 .
O24 Y4 N12 89.07(16) . .
O29 Y4 N12 69.08(15) . .
O23 Y4 N11 136.65(16) . .
O30 Y4 N11 141.51(15) . .
O32 Y4 N11 65.94(15) 2_656 .
O31 Y4 N11 113.85(15) 2_656 .
O24 Y4 N11 72.88(15) . .
O29 Y4 N11 118.49(15) . .
N12 Y4 N11 63.59(16) . .
O23 Y4 N10 81.82(17) . .
O30 Y4 N10 137.97(16) . .
O32 Y4 N10 87.80(17) 2_656 .
O31 Y4 N10 68.08(15) 2_656 .
O24 Y4 N10 73.61(15) . .
O29 Y4 N10 139.56(16) . .
N12 Y4 N10 126.36(17) . .
N11 Y4 N10 62.82(17) . .
C9 O1 C8 105.0(5) . .
C15 O2 C16 105.9(5) . .
C25 O3 Y1 134.8(4) . .
C27 O4 Y1 135.2(4) . .
C39 O5 Y1 127.6(4) . .
C41 O6 Y1 129.5(4) . .
C53 O7 Y1 131.4(4) . .
C55 O8 Y1 139.4(4) . .
C34 O9 Y2 130.6(4) . .
C36 O10 Y2 125.7(4) . .
C48 O11 Y2 136.6(4) . .
C50 O12 Y2 135.3(4) . .
C74 O13 C75 105.2(5) . .
C68 O14 C67 104.1(5) . .
C84 O15 Y2 128.8(4) . .
C86 O16 Y2 138.7(4) . .
C99 O17 C98 104.1(5) . .
C105 O18 C106 105.3(5) . .
C115 O19 Y3 130.2(4) . .
C117 O20 Y3 138.3(4) . .
C129 O21 Y3 126.4(4) . .
C131 O22 Y3 130.0(4) . .
C124 O23 Y4 138.5(4) . .
C126 O24 Y4 130.8(4) . .
C138 O25 Y3 136.1(4) . 2_656
C140 O26 Y3 133.9(4) . 2_656
C150 O27 C149 105.3(6) . .
C156 O28 C157 105.0(5) . .
C166 O29 Y4 127.7(4) . .
C168 O30 Y4 130.9(4) . .
C175 O31 Y4 136.5(4) . 2_656
C177 O32 Y4 134.9(4) . 2_656
C9 N1 C7 107.6(5) . .
C9 N1 Y1 118.5(4) . .
C7 N1 Y1 133.2(4) . .
C14 N2 C10 117.8(5) . .
C14 N2 Y1 120.8(4) . .
C10 N2 Y1 121.0(4) . .
C15 N3 C17 108.5(5) . .
C15 N3 Y1 118.3(4) . .
C17 N3 Y1 133.1(4) . .
C68 N4 C66 107.9(5) . .
C68 N4 Y2 118.5(4) . .
C66 N4 Y2 132.4(4) . .
C73 N5 C69 119.5(5) . .
C73 N5 Y2 119.6(4) . .
C69 N5 Y2 119.6(4) . .
C74 N6 C76 107.3(5) . .
C74 N6 Y2 120.1(4) . .
C76 N6 Y2 132.1(4) . .
C99 N7 C97 106.3(5) . .
C99 N7 Y3 119.8(4) . .
C97 N7 Y3 133.2(4) . .
C100 N8 C104 118.8(5) . .
C100 N8 Y3 120.5(4) . .
C104 N8 Y3 119.7(4) . .
C105 N9 C107 107.4(5) . .
C105 N9 Y3 120.1(4) . .
C107 N9 Y3 132.3(4) . .
C150 N10 C148 107.4(6) . .
C150 N10 Y4 117.5(5) . .
C148 N10 Y4 134.0(4) . .
C151 N11 C155 116.9(6) . .
C151 N11 Y4 121.3(4) . .
C155 N11 Y4 119.9(4) . .
C156 N12 C158 106.4(5) . .
C156 N12 Y4 119.9(4) . .
C158 N12 Y4 133.4(4) . .
C6 C1 C2 118.1(7) . .
C6 C1 C7 120.3(7) . .
C2 C1 C7 121.4(7) . .
C3 C2 C1 121.8(8) . .
C3 C2 H2 119.1 . .
C1 C2 H2 119.1 . .
C2 C3 C4 120.0(8) . .
C2 C3 H3 120.0 . .
C4 C3 H3 120.0 . .
C5 C4 C3 119.0(8) . .
C5 C4 H4 120.5 . .
C3 C4 H4 120.5 . .
C4 C5 C6 120.7(10) . .
C4 C5 H5 119.6 . .
C6 C5 H5 119.6 . .
C1 C6 C5 120.2(9) . .
C1 C6 H6 119.9 . .
C5 C6 H6 119.9 . .
C1 C7 N1 112.4(6) . .
C1 C7 C8 114.8(6) . .
N1 C7 C8 101.9(5) . .
C1 C7 H7 109.1 . .
N1 C7 H7 109.1 . .
C8 C7 H7 109.1 . .
O1 C8 C7 105.1(5) . .
O1 C8 H8A 110.7 . .
C7 C8 H8A 110.7 . .
O1 C8 H8B 110.7 . .
C7 C8 H8B 110.7 . .
H8A C8 H8B 108.8 . .
N1 C9 O1 119.7(6) . .
N1 C9 C10 123.1(6) . .
O1 C9 C10 117.1(6) . .
N2 C10 C11 122.8(6) . .
N2 C10 C9 114.2(5) . .
C11 C10 C9 123.0(6) . .
C12 C11 C10 119.0(7) . .
C12 C11 H11 120.5 . .
C10 C11 H11 120.5 . .
C11 C12 C13 118.8(6) . .
C11 C12 H12 120.6 . .
C13 C12 H12 120.6 . .
C12 C13 C14 117.9(6) . .
C12 C13 H13 121.1 . .
C14 C13 H13 121.1 . .
N2 C14 C13 123.6(6) . .
N2 C14 C15 113.2(5) . .
C13 C14 C15 123.2(6) . .
N3 C15 O2 117.2(6) . .
N3 C15 C14 124.1(6) . .
O2 C15 C14 118.7(6) . .
O2 C16 C17 104.5(5) . .
O2 C16 H16A 110.8 . .
C17 C16 H16A 110.8 . .
O2 C16 H16B 110.8 . .
C17 C16 H16B 110.8 . .
H16A C16 H16B 108.9 . .
N3 C17 C18 111.4(5) . .
N3 C17 C16 103.7(5) . .
C18 C17 C16 113.4(5) . .
N3 C17 H17 109.4 . .
C18 C17 H17 109.4 . .
C16 C17 H17 109.4 . .
C23 C18 C19 118.7(7) . .
C23 C18 C17 120.7(6) . .
C19 C18 C17 120.6(6) . .
C18 C19 C20 120.2(7) . .
C18 C19 H19 119.9 . .
C20 C19 H19 119.9 . .
C19 C20 C21 119.5(8) . .
C19 C20 H20 120.3 . .
C21 C20 H20 120.3 . .
C22 C21 C20 119.9(8) . .
C22 C21 H21 120.1 . .
C20 C21 H21 120.1 . .
C21 C22 C23 119.6(8) . .
C21 C22 H22 120.2 . .
C23 C22 H22 120.2 . .
C18 C23 C22 122.1(7) . .
C18 C23 H23 119.0 . .
C22 C23 H23 119.0 . .
F1A C24 F3A 117.1(9) . .
F3B C24 F1B 110.4(10) . .
F1A C24 C25 118.7(7) . .
F3B C24 C25 118.9(8) . .
F3A C24 C25 113.7(9) . .
F1B C24 C25 118.8(8) . .
F3B C24 F2B 102.6(9) . .
F1B C24 F2B 97.1(9) . .
C25 C24 F2B 104.7(8) . .
F1A C24 F2A 92.8(9) . .
F3A C24 F2A 102.5(9) . .
C25 C24 F2A 107.7(8) . .
O3 C25 C26 127.3(7) . .
O3 C25 C24 114.4(6) . .
C26 C25 C24 118.3(6) . .
C25 C26 C27 123.1(7) . .
C25 C26 H26 118.4 . .
C27 C26 H26 118.4 . .
O4 C27 C26 123.4(6) . .
O4 C27 C28 115.9(5) . .
C26 C27 C28 120.7(6) . .
C29 C28 C33 119.1(6) . .
C29 C28 C27 122.8(6) . .
C33 C28 C27 118.1(5) . .
C28 C29 C30 120.7(6) . .
C28 C29 H29 119.7 . .
C30 C29 H29 119.7 . .
C31 C30 C29 119.5(5) . .
C31 C30 C34 122.5(5) . .
C29 C30 C34 118.0(5) . .
C30 C31 C32 120.0(6) . .
C30 C31 H31 120.0 . .
C32 C31 H31 120.0 . .
C33 C32 C31 120.2(6) . .
C33 C32 H32 119.9 . .
C31 C32 H32 119.9 . .
C32 C33 C28 120.4(6) . .
C32 C33 H33 119.8 . .
C28 C33 H33 119.8 . .
O9 C34 C35 123.2(6) . .
O9 C34 C30 115.9(5) . .
C35 C34 C30 120.9(5) . .
C34 C35 C36 121.3(6) . .
C34 C35 H35 119.4 . .
C36 C35 H35 119.4 . .
O10 C36 C35 128.3(6) . .
O10 C36 C37 113.8(5) . .
C35 C36 C37 117.8(5) . .
F4 C37 F6 107.4(5) . .
F4 C37 F5 106.8(6) . .
F6 C37 F5 105.3(5) . .
F4 C37 C36 112.5(5) . .
F6 C37 C36 114.7(5) . .
F5 C37 C36 109.5(5) . .
F7 C38 F8 106.5(6) . .
F7 C38 F9 107.6(5) . .
F8 C38 F9 104.6(6) . .
F7 C38 C39 114.0(6) . .
F8 C38 C39 110.7(6) . .
F9 C38 C39 112.8(5) . .
O5 C39 C40 126.8(6) . .
O5 C39 C38 113.1(5) . .
C40 C39 C38 120.0(6) . .
C39 C40 C41 122.9(6) . .
C39 C40 H40 118.6 . .
C41 C40 H40 118.6 . .
O6 C41 C40 123.4(6) . .
O6 C41 C42 116.3(5) . .
C40 C41 C42 120.2(5) . .
C43 C42 C47 119.0(6) . .
C43 C42 C41 118.9(5) . .
C47 C42 C41 121.7(5) . .
C42 C43 C44 121.2(6) . .
C42 C43 H43 119.4 . .
C44 C43 H43 119.4 . .
C45 C44 C43 118.4(6) . .
C45 C44 C48 119.4(6) . .
C43 C44 C48 122.1(6) . .
C46 C45 C44 120.6(6) . .
C46 C45 H45 119.7 . .
C44 C45 H45 119.7 . .
C47 C46 C45 121.0(6) . .
C47 C46 H46 119.5 . .
C45 C46 H46 119.5 . .
C46 C47 C42 119.9(6) . .
C46 C47 H47 120.1 . .
C42 C47 H47 120.1 . .
O11 C48 C49 123.1(6) . .
O11 C48 C44 116.2(5) . .
C49 C48 C44 120.7(6) . .
C50 C49 C48 121.0(6) . .
C50 C49 H49 119.5 . .
C48 C49 H49 119.5 . .
O12 C50 C49 129.3(6) . .
O12 C50 C51 113.3(6) . .
C49 C50 C51 117.4(6) . .
F12 C51 F10 121.8(8) . .
F12 C51 F11 95.4(6) . .
F10 C51 F11 89.3(8) . .
F12 C51 C50 117.0(7) . .
F10 C51 C50 117.4(7) . .
F11 C51 C50 105.1(8) . .
F13 C52 F15 110.6(7) . .
F13 C52 F14 98.7(9) . .
F15 C52 F14 102.3(7) . .
F13 C52 C53 117.2(7) . .
F15 C52 C53 113.9(8) . .
F14 C52 C53 112.1(7) . .
O7 C53 C54 129.5(6) . .
O7 C53 C52 112.2(6) . .
C54 C53 C52 118.2(6) . .
C53 C54 C55 122.7(6) . .
C53 C54 H54 118.7 . .
C55 C54 H54 118.7 . .
O8 C55 C54 122.3(6) . .
O8 C55 C56 114.0(6) . .
C54 C55 C56 123.7(6) . .
C57 C56 C59 119.6(6) . .
C57 C56 C55 117.4(6) . .
C59 C56 C55 122.9(6) . .
C56 C57 C58 121.0(6) . .
C56 C57 H57 119.5 . .
C58 C57 H57 119.5 . .
C57 C58 C57 119.1(9) . 2_655
C57 C58 H58 120.4 . .
C57 C58 H58 120.4 2_655 .
C56 C59 C56 119.7(8) 2_655 .
C56 C59 H59 120.2 2_655 .
C56 C59 H59 120.2 . .
C65 C60 C61 119.0(6) . .
C65 C60 C66 121.4(6) . .
C61 C60 C66 119.5(6) . .
C62 C61 C60 120.8(7) . .
C62 C61 H61 119.6 . .
C60 C61 H61 119.6 . .
C61 C62 C63 120.7(7) . .
C61 C62 H62 119.6 . .
C63 C62 H62 119.6 . .
C64 C63 C62 119.0(7) . .
C64 C63 H63 120.5 . .
C62 C63 H63 120.5 . .
C63 C64 C65 119.8(7) . .
C63 C64 H64 120.1 . .
C65 C64 H64 120.1 . .
C60 C65 C64 120.6(6) . .
C60 C65 H65 119.7 . .
C64 C65 H65 119.7 . .
N4 C66 C60 110.5(5) . .
N4 C66 C67 103.0(5) . .
C60 C66 C67 113.6(5) . .
N4 C66 H66 109.8 . .
C60 C66 H66 109.8 . .
C67 C66 H66 109.8 . .
O14 C67 C66 105.5(5) . .
O14 C67 H67A 110.6 . .
C66 C67 H67A 110.6 . .
O14 C67 H67B 110.6 . .
C66 C67 H67B 110.6 . .
H67A C67 H67B 108.8 . .
N4 C68 O14 118.6(6) . .
N4 C68 C69 123.8(6) . .
O14 C68 C69 117.5(5) . .
N5 C69 C70 121.9(6) . .
N5 C69 C68 113.0(5) . .
C70 C69 C68 125.0(6) . .
C71 C70 C69 118.1(6) . .
C71 C70 H70 120.9 . .
C69 C70 H70 120.9 . .
C70 C71 C72 119.6(6) . .
C70 C71 H71 120.2 . .
C72 C71 H71 120.2 . .
C73 C72 C71 117.6(6) . .
C73 C72 H72 121.2 . .
C71 C72 H72 121.2 . .
N5 C73 C72 123.1(6) . .
N5 C73 C74 113.7(5) . .
C72 C73 C74 123.1(6) . .
N6 C74 O13 119.1(6) . .
N6 C74 C73 122.9(6) . .
O13 C74 C73 118.1(5) . .
O13 C75 C76 105.1(5) . .
O13 C75 H75A 110.7 . .
C76 C75 H75A 110.7 . .
O13 C75 H75B 110.7 . .
C76 C75 H75B 110.7 . .
H75A C75 H75B 108.8 . .
N6 C76 C77 110.2(5) . .
N6 C76 C75 102.9(5) . .
C77 C76 C75 116.5(6) . .
N6 C76 H76 109.0 . .
C77 C76 H76 109.0 . .
C75 C76 H76 109.0 . .
C78 C77 C82 120.8(7) . .
C78 C77 C76 120.2(6) . .
C82 C77 C76 118.9(6) . .
C77 C78 C79 120.5(7) . .
C77 C78 H78 119.8 . .
C79 C78 H78 119.8 . .
C78 C79 C80 119.6(7) . .
C78 C79 H79 120.2 . .
C80 C79 H79 120.2 . .
C81 C80 C79 119.0(7) . .
C81 C80 H80 120.5 . .
C79 C80 H80 120.5 . .
C80 C81 C82 121.7(7) . .
C80 C81 H81 119.1 . .
C82 C81 H81 119.1 . .
C81 C82 C77 118.4(7) . .
C81 C82 H82 120.8 . .
C77 C82 H82 120.8 . .
F17 C83 F16 107.0(6) . .
F17 C83 F18 108.7(6) . .
F16 C83 F18 105.1(6) . .
F17 C83 C84 112.5(6) . .
F16 C83 C84 111.9(5) . .
F18 C83 C84 111.2(6) . .
O15 C84 C85 129.4(6) . .
O15 C84 C83 113.7(5) . .
C85 C84 C83 116.8(5) . .
C86 C85 C84 123.0(6) . .
C86 C85 H85 118.5 . .
C84 C85 H85 118.5 . .
O16 C86 C85 122.8(6) . .
O16 C86 C87 115.0(5) . .
C85 C86 C87 122.2(5) . .
C90 C87 C88 118.6(6) . .
C90 C87 C86 123.3(6) . .
C88 C87 C86 118.0(5) . .
C89 C88 C87 121.1(6) . .
C89 C88 H88 119.4 . .
C87 C88 H88 119.4 . .
C88 C89 C88 119.5(8) . 2_655
C88 C89 H89 120.2 . .
C88 C89 H89 120.3 2_655 .
C87 C90 C87 121.0(8) 2_655 .
C87 C90 H90 119.5 2_655 .
C87 C90 H90 119.5 . .
C92 C91 C96 119.8(7) . .
C92 C91 C97 119.7(6) . .
C96 C91 C97 120.5(6) . .
C91 C92 C93 120.6(7) . .
C91 C92 H92 119.7 . .
C93 C92 H92 119.7 . .
C94 C93 C92 118.2(8) . .
C94 C93 H93 120.9 . .
C92 C93 H93 120.9 . .
C95 C94 C93 120.0(8) . .
C95 C94 H94 120.0 . .
C93 C94 H94 120.0 . .
C94 C95 C96 121.5(8) . .
C94 C95 H95 119.2 . .
C96 C95 H95 119.2 . .
C91 C96 C95 119.9(7) . .
C91 C96 H96 120.1 . .
C95 C96 H96 120.1 . .
N7 C97 C91 112.6(5) . .
N7 C97 C98 103.0(5) . .
C91 C97 C98 113.4(5) . .
N7 C97 H97 109.2 . .
C91 C97 H97 109.2 . .
C98 C97 H97 109.2 . .
O17 C98 C97 104.7(5) . .
O17 C98 H98A 110.8 . .
C97 C98 H98A 110.8 . .
O17 C98 H98B 110.8 . .
C97 C98 H98B 110.8 . .
H98A C98 H98B 108.9 . .
N7 C99 O17 121.3(6) . .
N7 C99 C100 122.5(6) . .
O17 C99 C100 116.0(5) . .
N8 C100 C101 123.1(6) . .
N8 C100 C99 113.5(5) . .
C101 C100 C99 123.3(6) . .
C100 C101 C102 119.2(6) . .
C100 C101 H101 120.4 . .
C102 C101 H101 120.4 . .
C103 C102 C101 118.4(6) . .
C103 C102 H102 120.8 . .
C101 C102 H102 120.8 . .
C102 C103 C104 118.7(6) . .
C102 C103 H103 120.7 . .
C104 C103 H103 120.7 . .
N8 C104 C103 121.7(6) . .
N8 C104 C105 114.3(5) . .
C103 C104 C105 123.7(6) . .
N9 C105 O18 119.4(6) . .
N9 C105 C104 122.5(6) . .
O18 C105 C104 118.1(5) . .
O18 C106 C107 104.9(5) . .
O18 C106 H10A 110.8 . .
C107 C106 H10A 110.8 . .
O18 C106 H10B 110.8 . .
C107 C106 H10B 110.8 . .
H10A C106 H10B 108.8 . .
N9 C107 C108 110.4(5) . .
N9 C107 C106 102.4(5) . .
C108 C107 C106 113.7(6) . .
N9 C107 H107 110.0 . .
C108 C107 H107 110.0 . .
C106 C107 H107 110.0 . .
C113 C108 C109 119.0(6) . .
C113 C108 C107 119.3(6) . .
C109 C108 C107 121.6(6) . .
C110 C109 C108 120.1(7) . .
C110 C109 H109 120.0 . .
C108 C109 H109 120.0 . .
C109 C110 C111 120.7(7) . .
C109 C110 H110 119.6 . .
C111 C110 H110 119.6 . .
C112 C111 C110 120.3(7) . .
C112 C111 H111 119.9 . .
C110 C111 H111 119.9 . .
C111 C112 C113 120.9(7) . .
C111 C112 H112 119.6 . .
C113 C112 H112 119.6 . .
C108 C113 C112 119.1(7) . .
C108 C113 H113 120.5 . .
C112 C113 H113 120.5 . .
F20 C114 F21 108.4(6) . .
F20 C114 F19 107.2(5) . .
F21 C114 F19 106.8(6) . .
F20 C114 C115 112.5(6) . .
F21 C114 C115 112.9(5) . .
F19 C114 C115 108.7(6) . .
O19 C115 C116 129.5(6) . .
O19 C115 C114 113.7(5) . .
C116 C115 C114 116.7(6) . .
C115 C116 C117 122.6(6) . .
C115 C116 H116 118.7 . .
C117 C116 H116 118.7 . .
O20 C117 C116 122.7(6) . .
O20 C117 C118 115.7(5) . .
C116 C117 C118 121.5(6) . .
C119 C118 C123 116.8(6) . .
C119 C118 C117 124.9(6) . .
C123 C118 C117 118.3(6) . .
C120 C119 C118 122.3(5) . .
C120 C119 H119 118.8 . .
C118 C119 H119 118.8 . .
C119 C120 C121 118.4(6) . .
C119 C120 C124 125.1(6) . .
C121 C120 C124 116.5(6) . .
C122 C121 C120 120.9(6) . .
C122 C121 H121 119.6 . .
C120 C121 H121 119.6 . .
C121 C122 C123 119.0(6) . .
C121 C122 H122 120.5 . .
C123 C122 H122 120.5 . .
C122 C123 C118 122.6(6) . .
C122 C123 H123 118.7 . .
C118 C123 H123 118.7 . .
O23 C124 C125 123.8(6) . .
O23 C124 C120 115.3(6) . .
C125 C124 C120 120.8(6) . .
C124 C125 C126 121.9(6) . .
C124 C125 H125 119.0 . .
C126 C125 H125 119.0 . .
O24 C126 C125 129.2(6) . .
O24 C126 C127 112.9(6) . .
C125 C126 C127 117.9(6) . .
F22 C127 F23 108.0(6) . .
F22 C127 F24 105.9(6) . .
F23 C127 F24 102.9(5) . .
F22 C127 C126 113.9(6) . .
F23 C127 C126 114.9(6) . .
F24 C127 C126 110.3(6) . .
F25 C128 F27 106.7(6) . .
F25 C128 F26 107.6(6) . .
F27 C128 F26 104.9(5) . .
F25 C128 C129 113.8(5) . .
F27 C128 C129 110.6(6) . .
F26 C128 C129 112.7(6) . .
O21 C129 C130 127.6(6) . .
O21 C129 C128 114.6(5) . .
C130 C129 C128 117.8(6) . .
C129 C130 C131 121.4(6) . .
C129 C130 H130 119.3 . .
C131 C130 H130 119.3 . .
O22 C131 C130 123.8(5) . .
O22 C131 C132 117.2(5) . .
C130 C131 C132 118.9(5) . .
C137 C132 C133 119.8(5) . .
C137 C132 C131 122.3(5) . .
C133 C132 C131 117.7(5) . .
C132 C133 C134 119.8(6) . .
C132 C133 H133 120.1 . .
C134 C133 H133 120.1 . .
C135 C134 C133 119.0(6) . .
C135 C134 C138 119.0(5) . .
C133 C134 C138 121.9(6) . .
C136 C135 C134 122.0(6) . .
C136 C135 H135 119.0 . .
C134 C135 H135 119.0 . .
C135 C136 C137 119.1(6) . .
C135 C136 H136 120.4 . .
C137 C136 H136 120.4 . .
C132 C137 C136 120.2(6) . .
C132 C137 H137 119.9 . .
C136 C137 H137 119.9 . .
O25 C138 C139 123.1(5) . .
O25 C138 C134 116.0(5) . .
C139 C138 C134 120.8(5) . .
C140 C139 C138 121.7(6) . .
C140 C139 H139 119.1 . .
C138 C139 H139 119.1 . .
O26 C140 C139 128.8(6) . .
O26 C140 C141 113.6(6) . .
C139 C140 C141 117.6(6) . .
F29B C141 F28B 119.6(11) . .
F28A C141 F30A 112.2(14) . .
F28A C141 F29A 104.1(13) . .
F30A C141 F29A 98.9(10) . .
F28A C141 C140 115.8(13) . .
F29B C141 C140 117.5(8) . .
F28B C141 C140 117.0(9) . .
F30A C141 C140 116.8(9) . .
F29A C141 C140 106.3(8) . .
F29B C141 F30B 98.7(10) . .
F28B C141 F30B 92.2(11) . .
C140 C141 F30B 103.7(7) . .
C143 C142 C147 118.1(7) . .
C143 C142 C148 122.8(6) . .
C147 C142 C148 119.0(6) . .
C144 C143 C142 121.4(7) . .
C144 C143 H143 119.3 . .
C142 C143 H143 119.3 . .
C145 C144 C143 120.5(8) . .
C145 C144 H144 119.7 . .
C143 C144 H144 119.7 . .
C144 C145 C146 120.5(8) . .
C144 C145 H145 119.7 . .
C146 C145 H145 119.7 . .
C147 C146 C145 118.7(7) . .
C147 C146 H146 120.6 . .
C145 C146 H146 120.6 . .
C146 C147 C142 120.7(7) . .
C146 C147 H147 119.7 . .
C142 C147 H147 119.7 . .
N10 C148 C142 114.6(5) . .
N10 C148 C149 104.7(6) . .
C142 C148 C149 113.1(6) . .
N10 C148 H148 108.1 . .
C142 C148 H148 108.1 . .
C149 C148 H148 108.1 . .
O27 C149 C148 103.7(6) . .
O27 C149 H14A 111.0 . .
C148 C149 H14A 111.0 . .
O27 C149 H14B 111.0 . .
C148 C149 H14B 111.0 . .
H14A C149 H14B 109.0 . .
N10 C150 O27 118.7(7) . .
N10 C150 C151 124.6(7) . .
O27 C150 C151 116.6(6) . .
N11 C151 C152 124.2(7) . .
N11 C151 C150 112.9(6) . .
C152 C151 C150 122.9(7) . .
C151 C152 C153 117.7(8) . .
C151 C152 H152 121.2 . .
C153 C152 H152 121.2 . .
C154 C153 C152 118.0(8) . .
C154 C153 H153 121.0 . .
C152 C153 H153 121.0 . .
C155 C154 C153 119.5(8) . .
C155 C154 H154 120.2 . .
C153 C154 H154 120.2 . .
N11 C155 C154 123.5(7) . .
N11 C155 C156 113.2(5) . .
C154 C155 C156 123.3(7) . .
N12 C156 O28 119.6(6) . .
N12 C156 C155 122.2(6) . .
O28 C156 C155 118.2(5) . .
O28 C157 C158 105.3(5) . .
O28 C157 H15A 110.7 . .
C158 C157 H15A 110.7 . .
O28 C157 H15B 110.7 . .
C158 C157 H15B 110.7 . .
H15A C157 H15B 108.8 . .
N12 C158 C159 111.1(5) . .
N12 C158 C157 103.6(5) . .
C159 C158 C157 115.1(5) . .
N12 C158 H158 108.9 . .
C159 C158 H158 108.9 . .
C157 C158 H158 108.9 . .
C164 C159 C160 120.7(7) . .
C164 C159 C158 120.1(6) . .
C160 C159 C158 119.2(6) . .
C159 C160 C161 117.8(7) . .
C159 C160 H160 121.1 . .
C161 C160 H160 121.1 . .
C162 C161 C160 121.3(7) . .
C162 C161 H161 119.3 . .
C160 C161 H161 119.3 . .
C161 C162 C163 119.5(7) . .
C161 C162 H162 120.3 . .
C163 C162 H162 120.3 . .
C162 C163 C164 121.5(8) . .
C162 C163 H163 119.3 . .
C164 C163 H163 119.3 . .
C159 C164 C163 119.1(8) . .
C159 C164 H164 120.5 . .
C163 C164 H164 120.5 . .
F32 C165 F31 106.4(5) . .
F32 C165 F33 104.7(5) . .
F31 C165 F33 104.4(5) . .
F32 C165 C166 115.4(5) . .
F31 C165 C166 115.0(5) . .
F33 C165 C166 109.8(5) . .
O29 C166 C167 128.2(6) . .
O29 C166 C165 113.0(5) . .
C167 C166 C165 118.8(5) . .
C166 C167 C168 120.3(6) . .
C166 C167 H167 119.8 . .
C168 C167 H167 119.8 . .
O30 C168 C167 123.8(6) . .
O30 C168 C169 116.9(6) . .
C167 C168 C169 119.4(5) . .
C170 C169 C174 119.2(6) . .
C170 C169 C168 117.7(6) . .
C174 C169 C168 122.8(6) . .
C169 C170 C171 121.7(6) . .
C169 C170 H170 119.2 . .
C171 C170 H170 119.2 . .
C172 C171 C170 118.3(6) . .
C172 C171 C175 118.7(6) . .
C170 C171 C175 122.9(6) . .
C173 C172 C171 120.7(6) . .
C173 C172 H172 119.6 . .
C171 C172 H172 119.6 . .
C172 C173 C174 121.1(6) . .
C172 C173 H173 119.5 . .
C174 C173 H173 119.5 . .
C173 C174 C169 118.9(6) . .
C173 C174 H174 120.5 . .
C169 C174 H174 120.5 . .
O31 C175 C176 123.0(6) . .
O31 C175 C171 116.1(6) . .
C176 C175 C171 120.8(6) . .
C177 C176 C175 121.9(6) . .
C177 C176 H176 119.0 . .
C175 C176 H176 119.0 . .
O32 C177 C176 128.1(6) . .
O32 C177 C178 113.3(6) . .
C176 C177 C178 118.6(6) . .
F36 C178 F34 107.4(7) . .
F36 C178 F35 104.6(6) . .
F34 C178 F35 105.3(7) . .
F36 C178 C177 115.0(6) . .
F34 C178 C177 113.6(6) . .
F35 C178 C177 110.2(6) . .

loop_
_geom_bond_atom_site_label_1
_geom_bond_atom_site_label_2
_geom_bond_distance
_geom_bond_site_symmetry_2
Y1 O8 2.266(4) .
Y1 O6 2.324(4) .
Y1 O7 2.354(4) .
Y1 O3 2.358(4) .
Y1 O4 2.385(4) .
Y1 O5 2.481(4) .
Y1 N3 2.539(5) .
Y1 N2 2.597(5) .
Y1 N1 2.597(5) .
Y2 O16 2.256(4) .
Y2 O9 2.302(4) .
Y2 O12 2.355(4) .
Y2 O15 2.374(4) .
Y2 O11 2.403(4) .
Y2 N6 2.508(5) .
Y2 O10 2.517(4) .
Y2 N4 2.541(5) .
Y2 N5 2.588(5) .
Y3 O20 2.285(4) .
Y3 O22 2.308(4) .
Y3 O26 2.354(4) 2_656
Y3 O19 2.361(4) .
Y3 O25 2.379(4) 2_656
Y3 O21 2.509(4) .
Y3 N9 2.534(5) .
Y3 N7 2.548(5) .
Y3 N8 2.588(5) .
Y4 O23 2.274(4) .
Y4 O30 2.318(4) .
Y4 O32 2.359(4) 2_656
Y4 O31 2.371(4) 2_656
Y4 O24 2.372(4) .
Y4 O29 2.459(4) .
Y4 N12 2.529(5) .
Y4 N11 2.604(5) .
Y4 N10 2.605(5) .
F1A C24 1.265(11) .
F2A C24 1.542(13) .
F3A C24 1.283(12) .
F1B C24 1.322(12) .
F2B C24 1.497(13) .
F3B C24 1.268(13) .
F4 C37 1.310(8) .
F5 C37 1.342(7) .
F6 C37 1.330(7) .
F7 C38 1.310(8) .
F8 C38 1.343(8) .
F9 C38 1.356(7) .
F10 C51 1.238(9) .
F11 C51 1.460(12) .
F12 C51 1.231(10) .
F13 C52 1.266(9) .
F14 C52 1.318(11) .
F15 C52 1.298(9) .
F16 C83 1.329(8) .
F17 C83 1.328(8) .
F18 C83 1.337(8) .
F19 C114 1.347(8) .
F20 C114 1.317(8) .
F21 C114 1.322(8) .
F22 C127 1.299(8) .
F23 C127 1.339(8) .
F24 C127 1.355(8) .
F25 C128 1.315(8) .
F26 C128 1.325(8) .
F27 C128 1.319(8) .
F28A C141 1.218(17) .
F29A C141 1.495(14) .
F30A C141 1.290(16) .
F28B C141 1.280(15) .
F29B C141 1.275(12) .
F30B C141 1.516(13) .
F31 C165 1.358(7) .
F32 C165 1.310(7) .
F33 C165 1.378(8) .
F34 C178 1.317(9) .
F35 C178 1.362(9) .
F36 C178 1.316(8) .
O1 C9 1.345(8) .
O1 C8 1.466(8) .
O2 C15 1.366(8) .
O2 C16 1.461(8) .
O3 C25 1.255(8) .
O4 C27 1.252(7) .
O5 C39 1.275(7) .
O6 C41 1.259(7) .
O7 C53 1.271(8) .
O8 C55 1.272(8) .
O9 C34 1.270(7) .
O10 C36 1.249(7) .
O11 C48 1.251(7) .
O12 C50 1.256(8) .
O13 C74 1.352(7) .
O13 C75 1.455(8) .
O14 C68 1.375(7) .
O14 C67 1.472(8) .
O15 C84 1.254(7) .
O16 C86 1.266(7) .
O17 C99 1.336(7) .
O17 C98 1.469(8) .
O18 C105 1.354(7) .
O18 C106 1.455(8) .
O19 C115 1.277(7) .
O20 C117 1.262(7) .
O21 C129 1.266(7) .
O22 C131 1.244(7) .
O23 C124 1.246(7) .
O24 C126 1.252(8) .
O25 C138 1.233(7) .
O25 Y3 2.380(4) 2_656
O26 C140 1.275(7) .
O26 Y3 2.354(4) 2_656
O27 C150 1.356(8) .
O27 C149 1.461(9) .
O28 C156 1.336(7) .
O28 C157 1.477(8) .
O29 C166 1.259(7) .
O30 C168 1.233(7) .
O31 C175 1.249(7) .
O31 Y4 2.371(4) 2_656
O32 C177 1.262(8) .
O32 Y4 2.359(4) 2_656
O33 C179 1.413(11) .
O34 C180 1.451(9) .
O35 C181 1.19(2) .
O36 C182 1.520(17) .
O37 C183 1.534(16) .
O38 C184 1.391(16) .
O39 C185 1.416(19) .
O40 C186 1.467(15) .
O41 C187 1.404(18) .
O42 C188 1.437(9) .
O43 C189 1.453(12) .
N1 C9 1.264(8) .
N1 C7 1.503(8) .
N2 C14 1.311(8) .
N2 C10 1.330(8) .
N3 C15 1.275(8) .
N3 C17 1.469(8) .
N4 C68 1.263(8) .
N4 C66 1.488(8) .
N5 C73 1.318(8) .
N5 C69 1.343(8) .
N6 C74 1.251(7) .
N6 C76 1.498(8) .
N7 C99 1.261(8) .
N7 C97 1.488(8) .
N8 C100 1.334(7) .
N8 C104 1.337(8) .
N9 C105 1.264(8) .
N9 C107 1.495(8) .
N10 C150 1.262(9) .
N10 C148 1.456(9) .
N11 C151 1.329(9) .
N11 C155 1.333(9) .
N12 C156 1.283(8) .
N12 C158 1.499(8) .
C1 C6 1.386(12) .
C1 C2 1.396(10) .
C1 C7 1.482(10) .
C2 C3 1.341(11) .
C2 H2 0.9500 .
C3 C4 1.421(13) .
C3 H3 0.9500 .
C4 C5 1.352(13) .
C4 H4 0.9500 .
C5 C6 1.400(12) .
C5 H5 0.9500 .
C6 H6 0.9500 .
C7 C8 1.555(10) .
C7 H7 1.0000 .
C8 H8A 0.9900 .
C8 H8B 0.9900 .
C9 C10 1.469(9) .
C10 C11 1.380(9) .
C11 C12 1.370(10) .
C11 H11 0.9500 .
C12 C13 1.379(10) .
C12 H12 0.9500 .
C13 C14 1.391(9) .
C13 H13 0.9500 .
C14 C15 1.469(9) .
C16 C17 1.539(9) .
C16 H16A 0.9900 .
C16 H16B 0.9900 .
C17 C18 1.511(10) .
C17 H17 1.0000 .
C18 C23 1.370(9) .
C18 C19 1.387(9) .
C19 C20 1.391(11) .
C19 H19 0.9500 .
C20 C21 1.413(13) .
C20 H20 0.9500 .
C21 C22 1.356(12) .
C21 H21 0.9500 .
C22 C23 1.387(11) .
C22 H22 0.9500 .
C23 H23 0.9500 .
C24 C25 1.494(11) .
C25 C26 1.385(10) .
C26 C27 1.394(9) .
C26 H26 0.9500 .
C27 C28 1.508(9) .
C28 C29 1.392(8) .
C28 C33 1.395(9) .
C29 C30 1.399(8) .
C29 H29 0.9500 .
C30 C31 1.382(8) .
C30 C34 1.476(8) .
C31 C32 1.398(9) .
C31 H31 0.9500 .
C32 C33 1.380(8) .
C32 H32 0.9500 .
C33 H33 0.9500 .
C34 C35 1.386(8) .
C35 C36 1.410(8) .
C35 H35 0.9500 .
C36 C37 1.528(9) .
C38 C39 1.519(9) .
C39 C40 1.361(9) .
C40 C41 1.403(9) .
C40 H40 0.9500 .
C41 C42 1.503(8) .
C42 C43 1.370(8) .
C42 C47 1.403(9) .
C43 C44 1.405(8) .
C43 H43 0.9500 .
C44 C45 1.382(9) .
C44 C48 1.506(9) .
C45 C46 1.371(9) .
C45 H45 0.9500 .
C46 C47 1.367(9) .
C46 H46 0.9500 .
C47 H47 0.9500 .
C48 C49 1.407(9) .
C49 C50 1.378(9) .
C49 H49 0.9500 .
C50 C51 1.530(10) .
C52 C53 1.510(10) .
C53 C54 1.374(9) .
C54 C55 1.396(9) .
C54 H54 0.9500 .
C55 C56 1.497(9) .
C56 C57 1.384(9) .
C56 C59 1.396(8) .
C57 C58 1.385(8) .
C57 H57 0.9500 .
C58 C57 1.385(8) 2_655
C58 H58 0.9500 .
C59 C56 1.396(8) 2_655
C59 H59 0.9500 .
C60 C65 1.382(9) .
C60 C61 1.401(9) .
C60 C66 1.525(9) .
C61 C62 1.344(10) .
C61 H61 0.9500 .
C62 C63 1.413(11) .
C62 H62 0.9500 .
C63 C64 1.383(10) .
C63 H63 0.9500 .
C64 C65 1.392(10) .
C64 H64 0.9500 .
C65 H65 0.9500 .
C66 C67 1.529(9) .
C66 H66 1.0000 .
C67 H67A 0.9900 .
C67 H67B 0.9900 .
C68 C69 1.448(9) .
C69 C70 1.398(9) .
C70 C71 1.391(10) .
C70 H70 0.9500 .
C71 C72 1.399(10) .
C71 H71 0.9500 .
C72 C73 1.395(9) .
C72 H72 0.9500 .
C73 C74 1.462(9) .
C75 C76 1.525(9) .
C75 H75A 0.9900 .
C75 H75B 0.9900 .
C76 C77 1.523(9) .
C76 H76 1.0000 .
C77 C78 1.371(10) .
C77 C82 1.390(10) .
C78 C79 1.386(10) .
C78 H78 0.9500 .
C79 C80 1.396(11) .
C79 H79 0.9500 .
C80 C81 1.381(10) .
C80 H80 0.9500 .
C81 C82 1.384(10) .
C81 H81 0.9500 .
C82 H82 0.9500 .
C83 C84 1.548(9) .
C84 C85 1.398(9) .
C85 C86 1.374(9) .
C85 H85 0.9500 .
C86 C87 1.486(8) .
C87 C90 1.393(7) .
C87 C88 1.403(9) .
C88 C89 1.379(8) .
C88 H88 0.9500 .
C89 C88 1.379(8) 2_655
C89 H89 0.9500 .
C90 C87 1.393(7) 2_655
C90 H90 0.9500 .
C91 C92 1.360(9) .
C91 C96 1.393(10) .
C91 C97 1.503(9) .
C92 C93 1.444(11) .
C92 H92 0.9500 .
C93 C94 1.414(12) .
C93 H93 0.9500 .
C94 C95 1.342(12) .
C94 H94 0.9500 .
C95 C96 1.408(11) .
C95 H95 0.9500 .
C96 H96 0.9500 .
C97 C98 1.549(9) .
C97 H97 1.0000 .
C98 H98A 0.9900 .
C98 H98B 0.9900 .
C99 C100 1.478(9) .
C100 C101 1.376(9) .
C101 C102 1.397(9) .
C101 H101 0.9500 .
C102 C103 1.384(9) .
C102 H102 0.9500 .
C103 C104 1.420(9) .
C103 H103 0.9500 .
C104 C105 1.451(9) .
C106 C107 1.556(9) .
C106 H10A 0.9900 .
C106 H10B 0.9900 .
C107 C108 1.517(9) .
C107 H107 1.0000 .
C108 C113 1.382(9) .
C108 C109 1.382(9) .
C109 C110 1.372(10) .
C109 H109 0.9500 .
C110 C111 1.373(11) .
C110 H110 0.9500 .
C111 C112 1.323(11) .
C111 H111 0.9500 .
C112 C113 1.415(10) .
C112 H112 0.9500 .
C113 H113 0.9500 .
C114 C115 1.550(9) .
C115 C116 1.370(9) .
C116 C117 1.420(9) .
C116 H116 0.9500 .
C117 C118 1.468(9) .
C118 C119 1.393(9) .
C118 C123 1.394(9) .
C119 C120 1.376(9) .
C119 H119 0.9500 .
C120 C121 1.418(9) .
C120 C124 1.505(9) .
C121 C122 1.357(9) .
C121 H121 0.9500 .
C122 C123 1.386(9) .
C122 H122 0.9500 .
C123 H123 0.9500 .
C124 C125 1.401(9) .
C125 C126 1.408(9) .
C125 H125 0.9500 .
C126 C127 1.515(9) .
C128 C129 1.522(9) .
C129 C130 1.377(9) .
C130 C131 1.414(8) .
C130 H130 0.9500 .
C131 C132 1.507(8) .
C132 C137 1.379(9) .
C132 C133 1.399(8) .
C133 C134 1.400(8) .
C133 H133 0.9500 .
C134 C135 1.372(9) .
C134 C138 1.520(8) .
C135 C136 1.371(9) .
C135 H135 0.9500 .
C136 C137 1.399(9) .
C136 H136 0.9500 .
C137 H137 0.9500 .
C138 C139 1.421(9) .
C139 C140 1.363(9) .
C139 H139 0.9500 .
C140 C141 1.511(10) .
C142 C143 1.386(10) .
C142 C147 1.396(9) .
C142 C148 1.511(10) .
C143 C144 1.375(11) .
C143 H143 0.9500 .
C144 C145 1.341(11) .
C144 H144 0.9500 .
C145 C146 1.413(12) .
C145 H145 0.9500 .
C146 C147 1.387(11) .
C146 H146 0.9500 .
C147 H147 0.9500 .
C148 C149 1.536(10) .
C148 H148 1.0000 .
C149 H14A 0.9900 .
C149 H14B 0.9900 .
C150 C151 1.475(11) .
C151 C152 1.375(10) .
C152 C153 1.396(12) .
C152 H152 0.9500 .
C153 C154 1.380(10) .
C153 H153 0.9500 .
C154 C155 1.359(10) .
C154 H154 0.9500 .
C155 C156 1.492(10) .
C157 C158 1.520(9) .
C157 H15A 0.9900 .
C157 H15B 0.9900 .
C158 C159 1.505(9) .
C158 H158 1.0000 .
C159 C164 1.372(10) .
C159 C160 1.395(10) .
C160 C161 1.412(10) .
C160 H160 0.9500 .
C161 C162 1.358(12) .
C161 H161 0.9500 .
C162 C163 1.360(12) .
C162 H162 0.9500 .
C163 C164 1.391(11) .
C163 H163 0.9500 .
C164 H164 0.9500 .
C165 C166 1.499(9) .
C166 C167 1.388(8) .
C167 C168 1.416(9) .
C167 H167 0.9500 .
C168 C169 1.485(8) .
C169 C170 1.388(9) .
C169 C174 1.398(9) .
C170 C171 1.396(8) .
C170 H170 0.9500 .
C171 C172 1.386(9) .
C171 C175 1.510(9) .
C172 C173 1.374(9) .
C172 H172 0.9500 .
C173 C174 1.395(9) .
C173 H173 0.9500 .
C174 H174 0.9500 .
C175 C176 1.411(9) .
C176 C177 1.382(9) .
C176 H176 0.9500 .
C177 C178 1.513(10) .

loop_
_geom_torsion_atom_site_label_1
_geom_torsion_atom_site_label_2
_geom_torsion_atom_site_label_3
_geom_torsion_atom_site_label_4
_geom_torsion
_geom_torsion_site_symmetry_1
_geom_torsion_site_symmetry_4
C6 C1 C2 C3 2.5(11) . .
C7 C1 C2 C3 177.5(7) . .
C1 C2 C3 C4 -0.5(11) . .
C2 C3 C4 C5 -0.9(13) . .
C3 C4 C5 C6 0.3(14) . .
C2 C1 C6 C5 -3.0(13) . .
C7 C1 C6 C5 -178.1(8) . .
C4 C5 C6 C1 1.7(15) . .
C6 C1 C7 N1 -61.5(9) . .
C2 C1 C7 N1 123.6(7) . .
C6 C1 C7 C8 54.4(10) . .
C2 C1 C7 C8 -120.5(8) . .
C9 N1 C7 C1 118.5(7) . .
Y1 N1 C7 C1 -71.7(8) . .
C9 N1 C7 C8 -4.9(8) . .
Y1 N1 C7 C8 164.9(5) . .
C9 O1 C8 C7 -7.8(8) . .
C1 C7 C8 O1 -114.1(7) . .
N1 C7 C8 O1 7.6(8) . .
C7 N1 C9 O1 0.0(9) . .
Y1 N1 C9 O1 -171.5(5) . .
C7 N1 C9 C10 177.2(6) . .
Y1 N1 C9 C10 5.7(9) . .
C8 O1 C9 N1 5.3(9) . .
C8 O1 C9 C10 -172.1(6) . .
C14 N2 C10 C11 3.7(9) . .
Y1 N2 C10 C11 176.5(5) . .
C14 N2 C10 C9 -174.1(6) . .
Y1 N2 C10 C9 -1.3(7) . .
N1 C9 C10 N2 -3.0(10) . .
O1 C9 C10 N2 174.3(6) . .
N1 C9 C10 C11 179.2(7) . .
O1 C9 C10 C11 -3.5(10) . .
N2 C10 C11 C12 -1.9(11) . .
C9 C10 C11 C12 175.7(7) . .
C10 C11 C12 C13 -1.3(11) . .
C11 C12 C13 C14 2.5(10) . .
C10 N2 C14 C13 -2.4(10) . .
Y1 N2 C14 C13 -175.2(5) . .
C10 N2 C14 C15 177.6(6) . .
Y1 N2 C14 C15 4.8(7) . .
C12 C13 C14 N2 -0.7(10) . .
C12 C13 C14 C15 179.3(6) . .
C17 N3 C15 O2 1.3(8) . .
Y1 N3 C15 O2 178.1(4) . .
C17 N3 C15 C14 -177.7(6) . .
Y1 N3 C15 C14 -0.9(8) . .
C16 O2 C15 N3 0.6(8) . .
C16 O2 C15 C14 179.7(6) . .
N2 C14 C15 N3 -2.6(9) . .
C13 C14 C15 N3 177.4(6) . .
N2 C14 C15 O2 178.4(6) . .
C13 C14 C15 O2 -1.7(10) . .
C15 O2 C16 C17 -2.1(6) . .
C15 N3 C17 C18 119.8(6) . .
Y1 N3 C17 C18 -56.3(7) . .
C15 N3 C17 C16 -2.5(7) . .
Y1 N3 C17 C16 -178.7(4) . .
O2 C16 C17 N3 2.7(6) . .
O2 C16 C17 C18 -118.3(6) . .
N3 C17 C18 C23 -52.8(8) . .
C16 C17 C18 C23 63.8(8) . .
N3 C17 C18 C19 125.5(6) . .
C16 C17 C18 C19 -117.9(7) . .
C23 C18 C19 C20 -1.3(11) . .
C17 C18 C19 C20 -179.6(7) . .
C18 C19 C20 C21 -0.2(12) . .
C19 C20 C21 C22 0.9(13) . .
C20 C21 C22 C23 -0.2(13) . .
C19 C18 C23 C22 2.1(11) . .
C17 C18 C23 C22 -179.6(7) . .
C21 C22 C23 C18 -1.3(13) . .
Y1 O3 C25 C26 -3.2(13) . .
Y1 O3 C25 C24 177.7(5) . .
F1A C24 C25 O3 -18.7(13) . .
F3B C24 C25 O3 -62.5(13) . .
F3A C24 C25 O3 125.1(10) . .
F1B C24 C25 O3 158.2(10) . .
F2B C24 C25 O3 51.2(9) . .
F2A C24 C25 O3 -122.1(8) . .
F1A C24 C25 C26 162.2(10) . .
F3B C24 C25 C26 118.4(11) . .
F3A C24 C25 C26 -54.0(13) . .
F1B C24 C25 C26 -21.0(14) . .
F2B C24 C25 C26 -127.9(8) . .
F2A C24 C25 C26 58.8(10) . .
O3 C25 C26 C27 -7.6(13) . .
C24 C25 C26 C27 171.4(8) . .
Y1 O4 C27 C26 26.6(10) . .
Y1 O4 C27 C28 -154.6(4) . .
C25 C26 C27 O4 -3.8(12) . .
C25 C26 C27 C28 177.5(7) . .
O4 C27 C28 C29 175.7(6) . .
C26 C27 C28 C29 -5.6(9) . .
O4 C27 C28 C33 -2.4(8) . .
C26 C27 C28 C33 176.4(6) . .
C33 C28 C29 C30 -1.7(9) . .
C27 C28 C29 C30 -179.7(5) . .
C28 C29 C30 C31 0.4(9) . .
C28 C29 C30 C34 177.8(5) . .
C29 C30 C31 C32 2.3(9) . .
C34 C30 C31 C32 -175.0(5) . .
C30 C31 C32 C33 -3.6(9) . .
C31 C32 C33 C28 2.3(9) . .
C29 C28 C33 C32 0.3(9) . .
C27 C28 C33 C32 178.4(6) . .
Y2 O9 C34 C35 46.0(8) . .
Y2 O9 C34 C30 -133.7(4) . .
C31 C30 C34 O9 150.3(6) . .
C29 C30 C34 O9 -27.0(8) . .
C31 C30 C34 C35 -29.4(9) . .
C29 C30 C34 C35 153.3(6) . .
O9 C34 C35 C36 -0.3(9) . .
C30 C34 C35 C36 179.4(5) . .
Y2 O10 C36 C35 -19.2(8) . .
Y2 O10 C36 C37 165.1(4) . .
C34 C35 C36 O10 -10.0(10) . .
C34 C35 C36 C37 165.6(6) . .
O10 C36 C37 F4 -45.2(7) . .
C35 C36 C37 F4 138.5(6) . .
O10 C36 C37 F6 -168.4(5) . .
C35 C36 C37 F6 15.3(8) . .
O10 C36 C37 F5 73.5(7) . .
C35 C36 C37 F5 -102.8(6) . .
Y1 O5 C39 C40 -19.2(9) . .
Y1 O5 C39 C38 164.3(4) . .
F7 C38 C39 O5 -43.1(8) . .
F8 C38 C39 O5 77.0(7) . .
F9 C38 C39 O5 -166.2(5) . .
F7 C38 C39 C40 140.2(6) . .
F8 C38 C39 C40 -99.8(7) . .
F9 C38 C39 C40 17.1(9) . .
O5 C39 C40 C41 -7.6(10) . .
C38 C39 C40 C41 168.6(6) . .
Y1 O6 C41 C40 46.1(8) . .
Y1 O6 C41 C42 -137.1(4) . .
C39 C40 C41 O6 -4.0(10) . .
C39 C40 C41 C42 179.3(6) . .
O6 C41 C42 C43 -22.3(8) . .
C40 C41 C42 C43 154.6(6) . .
O6 C41 C42 C47 150.0(6) . .
C40 C41 C42 C47 -33.1(9) . .
C47 C42 C43 C44 3.5(9) . .
C41 C42 C43 C44 176.1(6) . .
C42 C43 C44 C45 -2.8(10) . .
C42 C43 C44 C48 -178.4(6) . .
C43 C44 C45 C46 0.8(10) . .
C48 C44 C45 C46 176.5(6) . .
C44 C45 C46 C47 0.4(10) . .
C45 C46 C47 C42 0.3(10) . .
C43 C42 C47 C46 -2.2(10) . .
C41 C42 C47 C46 -174.6(6) . .
Y2 O11 C48 C49 26.2(10) . .
Y2 O11 C48 C44 -154.5(4) . .
C45 C44 C48 O11 -4.7(9) . .
C43 C44 C48 O11 170.9(6) . .
C45 C44 C48 C49 174.6(6) . .
C43 C44 C48 C49 -9.8(10) . .
O11 C48 C49 C50 -3.8(11) . .
C44 C48 C49 C50 176.9(6) . .
Y2 O12 C50 C49 0.8(12) . .
Y2 O12 C50 C51 -178.5(6) . .
C48 C49 C50 O12 -9.2(13) . .
C48 C49 C50 C51 170.1(7) . .
O12 C50 C51 F12 -44.0(11) . .
C49 C50 C51 F12 136.6(8) . .
O12 C50 C51 F10 157.5(8) . .
C49 C50 C51 F10 -21.9(13) . .
O12 C50 C51 F11 60.3(9) . .
C49 C50 C51 F11 -119.1(8) . .
Y1 O7 C53 C54 -0.7(12) . .
Y1 O7 C53 C52 174.6(5) . .
F13 C52 C53 O7 -171.2(8) . .
F15 C52 C53 O7 57.4(10) . .
F14 C52 C53 O7 -58.2(9) . .
F13 C52 C53 C54 4.7(12) . .
F15 C52 C53 C54 -126.7(8) . .
F14 C52 C53 C54 117.7(8) . .
O7 C53 C54 C55 4.0(13) . .
C52 C53 C54 C55 -171.1(7) . .
Y1 O8 C55 C54 -16.8(10) . .
Y1 O8 C55 C56 166.9(4) . .
C53 C54 C55 O8 3.8(11) . .
C53 C54 C55 C56 179.7(6) . .
O8 C55 C56 C57 -2.0(8) . .
C54 C55 C56 C57 -178.2(6) . .
O8 C55 C56 C59 175.1(5) . .
C54 C55 C56 C59 -1.1(10) . .
C59 C56 C57 C58 -2.0(9) . .
C55 C56 C57 C58 175.1(5) . .
C56 C57 C58 C57 1.0(4) . 2_655
C57 C56 C59 C56 1.0(4) . 2_655
C55 C56 C59 C56 -176.0(6) . 2_655
C65 C60 C61 C62 0.7(10) . .
C66 C60 C61 C62 177.0(6) . .
C60 C61 C62 C63 -2.9(10) . .
C61 C62 C63 C64 3.9(10) . .
C62 C63 C64 C65 -2.8(10) . .
C61 C60 C65 C64 0.4(9) . .
C66 C60 C65 C64 -175.8(6) . .
C63 C64 C65 C60 0.6(10) . .
C68 N4 C66 C60 114.6(6) . .
Y2 N4 C66 C60 -78.6(6) . .
C68 N4 C66 C67 -7.0(6) . .
Y2 N4 C66 C67 159.7(4) . .
C65 C60 C66 N4 -49.3(8) . .
C61 C60 C66 N4 134.5(6) . .
C65 C60 C66 C67 65.9(8) . .
C61 C60 C66 C67 -110.3(7) . .
C68 O14 C67 C66 -7.8(6) . .
N4 C66 C67 O14 9.0(6) . .
C60 C66 C67 O14 -110.6(6) . .
C66 N4 C68 O14 2.3(7) . .
Y2 N4 C68 O14 -166.6(4) . .
C66 N4 C68 C69 -179.5(6) . .
Y2 N4 C68 C69 11.6(8) . .
C67 O14 C68 N4 3.7(7) . .
C67 O14 C68 C69 -174.5(5) . .
C73 N5 C69 C70 3.9(9) . .
Y2 N5 C69 C70 170.6(5) . .
C73 N5 C69 C68 -177.4(5) . .
Y2 N5 C69 C68 -10.7(7) . .
N4 C68 C69 N5 -0.5(9) . .
O14 C68 C69 N5 177.6(5) . .
N4 C68 C69 C70 178.1(6) . .
O14 C68 C69 C70 -3.7(9) . .
N5 C69 C70 C71 0.0(9) . .
C68 C69 C70 C71 -178.6(6) . .
C69 C70 C71 C72 -3.8(10) . .
C70 C71 C72 C73 3.9(10) . .
C69 N5 C73 C72 -3.9(9) . .
Y2 N5 C73 C72 -170.6(5) . .
C69 N5 C73 C74 172.7(5) . .
Y2 N5 C73 C74 6.0(7) . .
C71 C72 C73 N5 0.0(9) . .
C71 C72 C73 C74 -176.2(6) . .
C76 N6 C74 O13 1.5(8) . .
Y2 N6 C74 O13 173.9(4) . .
C76 N6 C74 C73 -177.0(6) . .
Y2 N6 C74 C73 -4.7(8) . .
C75 O13 C74 N6 3.4(8) . .
C75 O13 C74 C73 -178.0(6) . .
N5 C73 C74 N6 -1.0(9) . .
C72 C73 C74 N6 175.5(6) . .
N5 C73 C74 O13 -179.6(5) . .
C72 C73 C74 O13 -3.0(9) . .
C74 O13 C75 C76 -6.5(7) . .
C74 N6 C76 C77 119.4(6) . .
Y2 N6 C76 C77 -51.7(7) . .
C74 N6 C76 C75 -5.4(7) . .
Y2 N6 C76 C75 -176.6(4) . .
O13 C75 C76 N6 7.2(7) . .
O13 C75 C76 C77 -113.4(6) . .
N6 C76 C77 C78 120.9(6) . .
C75 C76 C77 C78 -122.4(7) . .
N6 C76 C77 C82 -57.7(8) . .
C75 C76 C77 C82 58.9(8) . .
C82 C77 C78 C79 -0.3(10) . .
C76 C77 C78 C79 -178.9(6) . .
C77 C78 C79 C80 0.8(10) . .
C78 C79 C80 C81 -0.9(10) . .
C79 C80 C81 C82 0.5(11) . .
C80 C81 C82 C77 0.0(10) . .
C78 C77 C82 C81 -0.1(10) . .
C76 C77 C82 C81 178.5(6) . .
Y2 O15 C84 C85 17.3(9) . .
Y2 O15 C84 C83 -168.2(4) . .
F17 C83 C84 O15 149.2(6) . .
F16 C83 C84 O15 28.6(8) . .
F18 C83 C84 O15 -88.6(7) . .
F17 C83 C84 C85 -35.5(8) . .
F16 C83 C84 C85 -156.1(6) . .
F18 C83 C84 C85 86.7(7) . .
O15 C84 C85 C86 -0.5(11) . .
C83 C84 C85 C86 -174.9(6) . .
Y2 O16 C86 C85 -13.3(9) . .
Y2 O16 C86 C87 167.7(4) . .
C84 C85 C86 O16 -3.2(10) . .
C84 C85 C86 C87 175.7(6) . .
O16 C86 C87 C90 166.1(5) . .
C85 C86 C87 C90 -12.9(9) . .
O16 C86 C87 C88 -11.8(8) . .
C85 C86 C87 C88 169.2(6) . .
C90 C87 C88 C89 -0.5(8) . .
C86 C87 C88 C89 177.5(5) . .
C87 C88 C89 C88 0.2(4) . 2_655
C88 C87 C90 C87 0.2(4) . 2_655
C86 C87 C90 C87 -177.6(6) . 2_655
C96 C91 C92 C93 0.5(10) . .
C97 C91 C92 C93 178.0(6) . .
C91 C92 C93 C94 -2.2(11) . .
C92 C93 C94 C95 4.2(12) . .
C93 C94 C95 C96 -4.6(12) . .
C92 C91 C96 C95 -0.8(10) . .
C97 C91 C96 C95 -178.2(6) . .
C94 C95 C96 C91 2.9(12) . .
C99 N7 C97 C91 117.3(6) . .
Y3 N7 C97 C91 -72.4(7) . .
C99 N7 C97 C98 -5.2(7) . .
Y3 N7 C97 C98 165.1(4) . .
C92 C91 C97 N7 131.2(6) . .
C96 C91 C97 N7 -51.3(8) . .
C92 C91 C97 C98 -112.3(7) . .
C96 C91 C97 C98 65.1(8) . .
C99 O17 C98 C97 -7.2(6) . .
N7 C97 C98 O17 7.5(6) . .
C91 C97 C98 O17 -114.5(6) . .
C97 N7 C99 O17 0.7(8) . .
Y3 N7 C99 O17 -171.2(4) . .
C97 N7 C99 C100 176.7(5) . .
Y3 N7 C99 C100 4.9(8) . .
C98 O17 C99 N7 4.5(7) . .
C98 O17 C99 C100 -171.8(5) . .
C104 N8 C100 C101 1.5(9) . .
Y3 N8 C100 C101 170.1(5) . .
C104 N8 C100 C99 -175.2(5) . .
Y3 N8 C100 C99 -6.5(6) . .
N7 C99 C100 N8 1.1(8) . .
O17 C99 C100 N8 177.4(5) . .
N7 C99 C100 C101 -175.5(6) . .
O17 C99 C100 C101 0.8(9) . .
N8 C100 C101 C102 0.3(9) . .
C99 C100 C101 C102 176.6(6) . .
C100 C101 C102 C103 -2.8(9) . .
C101 C102 C103 C104 3.4(9) . .
C100 N8 C104 C103 -0.8(8) . .
Y3 N8 C104 C103 -169.5(4) . .
C100 N8 C104 C105 173.4(5) . .
Y3 N8 C104 C105 4.7(7) . .
C102 C103 C104 N8 -1.7(9) . .
C102 C103 C104 C105 -175.3(6) . .
C107 N9 C105 O18 2.2(8) . .
Y3 N9 C105 O18 177.8(4) . .
C107 N9 C105 C104 -176.5(6) . .
Y3 N9 C105 C104 -1.0(8) . .
C106 O18 C105 N9 2.9(8) . .
C106 O18 C105 C104 -178.3(5) . .
N8 C104 C105 N9 -2.5(9) . .
C103 C104 C105 N9 171.5(6) . .
N8 C104 C105 O18 178.7(5) . .
C103 C104 C105 O18 -7.2(9) . .
C105 O18 C106 C107 -6.3(7) . .
C105 N9 C107 C108 115.4(6) . .
Y3 N9 C107 C108 -59.3(7) . .
C105 N9 C107 C106 -5.9(7) . .
Y3 N9 C107 C106 179.3(4) . .
O18 C106 C107 N9 7.4(7) . .
O18 C106 C107 C108 -111.7(6) . .
N9 C107 C108 C113 121.9(6) . .
C106 C107 C108 C113 -123.7(7) . .
N9 C107 C108 C109 -55.5(8) . .
C106 C107 C108 C109 58.9(8) . .
C113 C108 C109 C110 2.0(10) . .
C107 C108 C109 C110 179.4(6) . .
C108 C109 C110 C111 -0.8(11) . .
C109 C110 C111 C112 -0.6(12) . .
C110 C111 C112 C113 0.7(11) . .
C109 C108 C113 C112 -1.8(10) . .
C107 C108 C113 C112 -179.2(6) . .
C111 C112 C113 C108 0.5(10) . .
Y3 O19 C115 C116 13.5(10) . .
Y3 O19 C115 C114 -169.7(4) . .
F20 C114 C115 O19 31.7(8) . .
F21 C114 C115 O19 154.8(6) . .
F19 C114 C115 O19 -86.9(7) . .
F20 C114 C115 C116 -151.0(6) . .
F21 C114 C115 C116 -27.9(9) . .
F19 C114 C115 C116 90.4(7) . .
O19 C115 C116 C117 2.0(11) . .
C114 C115 C116 C117 -174.8(6) . .
Y3 O20 C117 C116 -13.6(10) . .
Y3 O20 C117 C118 169.0(4) . .
C115 C116 C117 O20 -3.1(10) . .
C115 C116 C117 C118 174.2(6) . .
O20 C117 C118 C119 164.8(6) . .
C116 C117 C118 C119 -12.7(9) . .
O20 C117 C118 C123 -13.8(8) . .
C116 C117 C118 C123 168.7(6) . .
C123 C118 C119 C120 -0.8(9) . .
C117 C118 C119 C120 -179.4(5) . .
C118 C119 C120 C121 2.7(9) . .
C118 C119 C120 C124 -174.4(6) . .
C119 C120 C121 C122 -2.6(9) . .
C124 C120 C121 C122 174.7(6) . .
C120 C121 C122 C123 0.7(10) . .
C121 C122 C123 C118 1.3(10) . .
C119 C118 C123 C122 -1.3(9) . .
C117 C118 C123 C122 177.4(6) . .
Y4 O23 C124 C125 -14.4(10) . .
Y4 O23 C124 C120 168.6(4) . .
C119 C120 C124 O23 169.3(6) . .
C121 C120 C124 O23 -7.9(8) . .
C119 C120 C124 C125 -7.9(9) . .
C121 C120 C124 C125 175.0(6) . .
O23 C124 C125 C126 -1.9(10) . .
C120 C124 C125 C126 175.0(6) . .
Y4 O24 C126 C125 1.8(10) . .
Y4 O24 C126 C127 -179.6(4) . .
C124 C125 C126 O24 7.4(10) . .
C124 C125 C126 C127 -171.1(6) . .
O24 C126 C127 F22 56.1(8) . .
C125 C126 C127 F22 -125.2(7) . .
O24 C126 C127 F23 -178.6(6) . .
C125 C126 C127 F23 0.1(9) . .
O24 C126 C127 F24 -62.8(7) . .
C125 C126 C127 F24 115.9(7) . .
Y3 O21 C129 C130 -18.8(9) . .
Y3 O21 C129 C128 165.0(4) . .
F25 C128 C129 O21 -167.5(6) . .
F27 C128 C129 O21 72.4(7) . .
F26 C128 C129 O21 -44.6(8) . .
F25 C128 C129 C130 15.9(9) . .
F27 C128 C129 C130 -104.2(7) . .
F26 C128 C129 C130 138.8(6) . .
O21 C129 C130 C131 -9.3(11) . .
C128 C129 C130 C131 166.8(6) . .
Y3 O22 C131 C130 46.9(8) . .
Y3 O22 C131 C132 -135.1(5) . .
C129 C130 C131 O22 -2.1(10) . .
C129 C130 C131 C132 179.9(6) . .
O22 C131 C132 C137 152.8(6) . .
C130 C131 C132 C137 -29.1(9) . .
O22 C131 C132 C133 -22.2(8) . .
C130 C131 C132 C133 155.8(6) . .
C137 C132 C133 C134 0.9(9) . .
C131 C132 C133 C134 176.1(5) . .
C132 C133 C134 C135 -2.2(9) . .
C132 C133 C134 C138 -179.1(5) . .
C133 C134 C135 C136 2.1(9) . .
C138 C134 C135 C136 179.1(6) . .
C134 C135 C136 C137 -0.7(10) . .
C133 C132 C137 C136 0.5(9) . .
C131 C132 C137 C136 -174.4(6) . .
C135 C136 C137 C132 -0.7(10) . .
Y3 O25 C138 C139 28.0(9) 2_656 .
Y3 O25 C138 C134 -154.4(4) 2_656 .
C135 C134 C138 O25 -2.6(8) . .
C133 C134 C138 O25 174.2(5) . .
C135 C134 C138 C139 175.1(6) . .
C133 C134 C138 C139 -8.1(9) . .
O25 C138 C139 C140 -3.7(11) . .
C134 C138 C139 C140 178.7(6) . .
Y3 O26 C140 C139 0.1(12) 2_656 .
Y3 O26 C140 C141 180.0(6) 2_656 .
C138 C139 C140 O26 -9.7(12) . .
C138 C139 C140 C141 170.5(8) . .
O26 C140 C141 F28A 115.3(14) . .
C139 C140 C141 F28A -64.8(16) . .
O26 C140 C141 F29B -50.7(14) . .
C139 C140 C141 F29B 129.1(12) . .
O26 C140 C141 F28B 156.5(10) . .
C139 C140 C141 F28B -23.6(15) . .
O26 C140 C141 F30A -20.4(14) . .
C139 C140 C141 F30A 159.5(11) . .
O26 C140 C141 F29A -129.6(8) . .
C139 C140 C141 F29A 50.2(11) . .
O26 C140 C141 F30B 56.8(10) . .
C139 C140 C141 F30B -123.3(9) . .
C147 C142 C143 C144 0.8(10) . .
C148 C142 C143 C144 178.5(6) . .
C142 C143 C144 C145 -1.3(11) . .
C143 C144 C145 C146 0.4(11) . .
C144 C145 C146 C147 0.8(11) . .
C145 C146 C147 C142 -1.3(10) . .
C143 C142 C147 C146 0.5(10) . .
C148 C142 C147 C146 -177.3(6) . .
C150 N10 C148 C142 122.2(6) . .
Y4 N10 C148 C142 -70.8(7) . .
C150 N10 C148 C149 -2.2(8) . .
Y4 N10 C148 C149 164.7(5) . .
C143 C142 C148 N10 127.2(7) . .
C147 C142 C148 N10 -55.1(8) . .
C143 C142 C148 C149 -113.0(7) . .
C147 C142 C148 C149 64.8(8) . .
C150 O27 C149 C148 -4.8(8) . .
N10 C148 C149 O27 4.3(8) . .
C142 C148 C149 O27 -121.1(6) . .
C148 N10 C150 O27 -1.0(9) . .
Y4 N10 C150 O27 -170.5(5) . .
C148 N10 C150 C151 175.4(6) . .
Y4 N10 C150 C151 6.0(9) . .
C149 O27 C150 N10 4.0(9) . .
C149 O27 C150 C151 -172.8(6) . .
C155 N11 C151 C152 4.4(11) . .
Y4 N11 C151 C152 168.8(6) . .
C155 N11 C151 C150 -173.2(6) . .
Y4 N11 C151 C150 -8.8(8) . .
N10 C150 C151 N11 1.7(10) . .
O27 C150 C151 N11 178.2(6) . .
N10 C150 C151 C152 -176.0(8) . .
O27 C150 C151 C152 0.6(11) . .
N11 C151 C152 C153 -4.6(13) . .
C150 C151 C152 C153 172.7(8) . .
C151 C152 C153 C154 3.3(13) . .
C152 C153 C154 C155 -2.1(13) . .
C151 N11 C155 C154 -3.0(10) . .
Y4 N11 C155 C154 -167.7(5) . .
C151 N11 C155 C156 176.3(6) . .
Y4 N11 C155 C156 11.6(7) . .
C153 C154 C155 N11 2.0(11) . .
C153 C154 C155 C156 -177.2(7) . .
C158 N12 C156 O28 3.3(8) . .
Y4 N12 C156 O28 177.7(4) . .
C158 N12 C156 C155 -178.1(6) . .
Y4 N12 C156 C155 -3.8(8) . .
C157 O28 C156 N12 -2.9(8) . .
C157 O28 C156 C155 178.5(6) . .
N11 C155 C156 N12 -5.4(9) . .
C154 C155 C156 N12 173.9(7) . .
N11 C155 C156 O28 173.2(5) . .
C154 C155 C156 O28 -7.5(10) . .
C156 O28 C157 C158 1.1(7) . .
C156 N12 C158 C159 122.1(6) . .
Y4 N12 C158 C159 -51.2(7) . .
C156 N12 C158 C157 -2.1(7) . .
Y4 N12 C158 C157 -175.4(4) . .
O28 C157 C158 N12 0.6(6) . .
O28 C157 C158 C159 -121.0(6) . .
N12 C158 C159 C164 -56.5(8) . .
C157 C158 C159 C164 60.9(8) . .
N12 C158 C159 C160 120.6(6) . .
C157 C158 C159 C160 -122.0(7) . .
C164 C159 C160 C161 -2.4(10) . .
C158 C159 C160 C161 -179.5(6) . .
C159 C160 C161 C162 1.1(11) . .
C160 C161 C162 C163 -1.3(12) . .
C161 C162 C163 C164 2.8(12) . .
C160 C159 C164 C163 3.9(11) . .
C158 C159 C164 C163 -179.0(6) . .
C162 C163 C164 C159 -4.1(12) . .
Y4 O29 C166 C167 -17.5(9) . .
Y4 O29 C166 C165 161.0(4) . .
F32 C165 C166 O29 -41.2(8) . .
F31 C165 C166 O29 -165.8(5) . .
F33 C165 C166 O29 76.8(7) . .
F32 C165 C166 C167 137.5(6) . .
F31 C165 C166 C167 12.9(9) . .
F33 C165 C166 C167 -104.5(6) . .
O29 C166 C167 C168 -10.1(10) . .
C165 C166 C167 C168 171.4(6) . .
Y4 O30 C168 C167 44.3(9) . .
Y4 O30 C168 C169 -137.2(4) . .
C166 C167 C168 O30 -1.2(10) . .
C166 C167 C168 C169 -179.6(6) . .
O30 C168 C169 C170 -20.5(8) . .
C167 C168 C169 C170 158.1(6) . .
O30 C168 C169 C174 154.2(6) . .
C167 C168 C169 C174 -27.3(9) . .
C174 C169 C170 C171 0.3(9) . .
C168 C169 C170 C171 175.2(5) . .
C169 C170 C171 C172 -2.4(9) . .
C169 C170 C171 C175 -178.5(5) . .
C170 C171 C172 C173 3.0(9) . .
C175 C171 C172 C173 179.3(6) . .
C171 C172 C173 C174 -1.6(10) . .
C172 C173 C174 C169 -0.5(10) . .
C170 C169 C174 C173 1.1(9) . .
C168 C169 C174 C173 -173.5(6) . .
Y4 O31 C175 C176 27.6(9) 2_656 .
Y4 O31 C175 C171 -154.3(4) 2_656 .
C172 C171 C175 O31 -2.4(8) . .
C170 C171 C175 O31 173.7(5) . .
C172 C171 C175 C176 175.8(6) . .
C170 C171 C175 C176 -8.1(9) . .
O31 C175 C176 C177 -5.5(10) . .
C171 C175 C176 C177 176.5(6) . .
Y4 O32 C177 C176 -1.6(11) 2_656 .
Y4 O32 C177 C178 177.6(5) 2_656 .
C175 C176 C177 O32 -6.8(11) . .
C175 C176 C177 C178 174.1(6) . .
O32 C177 C178 F36 169.6(7) . .
C176 C177 C178 F36 -11.2(10) . .
O32 C177 C178 F34 -66.1(8) . .
C176 C177 C178 F34 113.1(8) . .
O32 C177 C178 F35 51.8(9) . .
C176 C177 C178 F35 -129.0(7) . .
